data_7220039
loop_
_publ_author_name
'Su, Kongzhao'
'Jiang, Feilong'
'Qian, Jinjie'
'Pan, Jie'
'Pang, Jiandong'
'Wan, Xiuyan'
'Hu, Falu'
'Hong, Maochun'

_publ_section_title
;
 Self-assembly of two high-nuclearity manganese calixarene-phosphonate
 clusters: diamond-Like Mn16 and drum-Like Mn14
;
_journal_name_full 'RSC Adv.'
_journal_paper_doi 10.1039/C5RA02530C
_journal_year 2015
_chemical_formula_sum 'C145 H177 Cl Mn14 O59 P6 S12'
_chemical_formula_weight 4218.86
_chemical_name_systematic
; 
 ? 
;
_space_group_IT_number 14
_symmetry_cell_setting monoclinic
_symmetry_space_group_name_Hall '-P 2ybc'
_symmetry_space_group_name_H-M 'P 1 21/c 1'
_atom_sites_solution_hydrogens geom
_atom_sites_solution_primary direct
_atom_sites_solution_secondary difmap
_audit_creation_method SHELXL-97
_audit_update_record
;
2015-02-03 deposited with the CCDC.
2015-03-31 downloaded from the CCDC.
;
_cell_angle_alpha 90.00
_cell_angle_beta 99.2080(10)
_cell_angle_gamma 90.00
_cell_formula_units_Z 4
_cell_length_a 18.7857(3)
_cell_length_b 39.0027(6)
_cell_length_c 27.3636(4)
_cell_measurement_temperature 100(2)
_cell_volume 19790.8(5)
_computing_structure_refinement 'SHELXL-97 (Sheldrick, 1997)'
_computing_structure_solution 'SHELXS-97 (Sheldrick, 1990)'
_diffrn_ambient_temperature 100(2)
_diffrn_detector_area_resol_mean 10.5594
_diffrn_measured_fraction_theta_full 0.998
_diffrn_measured_fraction_theta_max 0.998
_diffrn_measurement_device_type 'SuperNova, Dual, Cu at zero, Atlas'
_diffrn_measurement_method '\w scans'
_diffrn_radiation_monochromator graphite
_diffrn_radiation_source 'fine-focus sealed tube'
_diffrn_radiation_type MoK\a
_diffrn_radiation_wavelength 0.71073
_diffrn_reflns_av_R_equivalents 0.0459
_diffrn_reflns_av_sigmaI/netI 0.0590
_diffrn_reflns_limit_h_max 19
_diffrn_reflns_limit_h_min -22
_diffrn_reflns_limit_k_max 46
_diffrn_reflns_limit_k_min -46
_diffrn_reflns_limit_l_max 28
_diffrn_reflns_limit_l_min -32
_diffrn_reflns_number 101744
_diffrn_reflns_theta_full 25.00
_diffrn_reflns_theta_max 25.00
_diffrn_reflns_theta_min 2.89
_diffrn_standards_number 122387
_exptl_absorpt_coefficient_mu 1.121
_exptl_absorpt_correction_T_max 0.8068
_exptl_absorpt_correction_T_min 0.7668
_exptl_absorpt_correction_type multi-scan
_exptl_crystal_colour colorless
_exptl_crystal_density_diffrn 1.416
_exptl_crystal_density_method 'not measured'
_exptl_crystal_description block
_exptl_crystal_F_000 8592
_exptl_crystal_size_max 0.25
_exptl_crystal_size_mid 0.20
_exptl_crystal_size_min 0.20
_platon_squeeze_details
;
SQUEEZE removed six CH3OH molecules per formula unit. 
This valueis calculated based upon volume/count_electrons analysis.
See ref: a) Y. F. Bi, X. T. Wang, W. P. Liao, X. F. Wang, X. W. Wang,
H. J. Zhang and S. Gao, J. Am. Chem. Soc. 2009, 131, 11650;
b)Y. F. Bi, S. C. Du and W. P. Liao, Chem. Commun., 2011, 47, 4724.
;
_refine_diff_density_max 2.093
_refine_diff_density_min -1.307
_refine_diff_density_rms 0.110
_refine_ls_extinction_method none
_refine_ls_goodness_of_fit_ref 1.036
_refine_ls_hydrogen_treatment constr
_refine_ls_matrix_type full
_refine_ls_number_parameters 2158
_refine_ls_number_reflns 34809
_refine_ls_number_restraints 89
_refine_ls_restrained_S_all 1.050
_refine_ls_R_factor_all 0.0758
_refine_ls_R_factor_gt 0.0561
_refine_ls_shift/su_max 0.047
_refine_ls_shift/su_mean 0.001
_refine_ls_structure_factor_coef Fsqd
_refine_ls_weighting_details 'calc w=1/[\s^2^(Fo^2^)+(0.0545P)^2^+79.1030P] where P=(Fo^2^+2Fc^2^)/3'
_refine_ls_weighting_scheme calc
_refine_ls_wR_factor_gt 0.1335
_refine_ls_wR_factor_ref 0.1428
_reflns_number_gt 26607
_reflns_number_total 34809
_reflns_threshold_expression >2sigma(I)
_cod_data_source_file c5ra02530c2.cif
_cod_data_source_block d:1
_cod_original_sg_symbol_H-M P21/c
_cod_database_code 7220039

loop_
_symmetry_equiv_pos_as_xyz
'x, y, z'
'-x, y+1/2, -z+1/2'
'-x, -y, -z'
'x, -y-1/2, z-1/2'

loop_
_atom_site_label
_atom_site_type_symbol
_atom_site_fract_x
_atom_site_fract_y
_atom_site_fract_z
_atom_site_U_iso_or_equiv
_atom_site_adp_type
_atom_site_occupancy
_atom_site_symmetry_multiplicity
_atom_site_calc_flag
_atom_site_refinement_flags
Mn1 Mn 0.27135(4) 0.640642(17) 0.64256(3) 0.01709(16) Uani 1 1 d .
Cl1 Cl 0.44106(6) 0.58804(3) 0.71216(4) 0.0168(2) Uani 1 1 d .
S1 S 0.13581(8) 0.67897(5) 0.58299(7) 0.0536(5) Uani 1 1 d .
P1 P 0.35835(7) 0.59223(3) 0.58061(4) 0.0153(3) Uani 1 1 d .
O1 O 0.30513(17) 0.68023(8) 0.59719(12) 0.0175(7) Uani 1 1 d .
C1 C 0.2723(3) 0.70591(14) 0.5740(2) 0.0347(14) Uani 1 1 d .
Mn2 Mn 0.41624(4) 0.673555(17) 0.62657(3) 0.01437(15) Uani 1 1 d .
S2 S 0.40297(7) 0.73524(3) 0.55370(5) 0.0218(3) Uani 1 1 d .
P2 P 0.57176(7) 0.52458(3) 0.67388(4) 0.0134(2) Uani 1 1 d .
O2 O 0.43281(18) 0.72087(7) 0.66745(11) 0.0168(7) Uani 1 1 d .
C2 C 0.3096(3) 0.73321(17) 0.5532(3) 0.0520(10) Uani 1 1 d .
Mn3 Mn 0.45552(4) 0.692198(16) 0.73990(3) 0.01292(15) Uani 1 1 d .
S3 S 0.47338(7) 0.77285(3) 0.75193(4) 0.0159(2) Uani 1 1 d .
P3 P 0.58375(6) 0.65597(3) 0.68990(4) 0.0128(2) Uani 1 1 d .
O3 O 0.35627(17) 0.71568(8) 0.75563(12) 0.0181(7) Uani 1 1 d .
C3A C 0.2734(6) 0.7539(3) 0.5124(5) 0.0520(10) Uani 0.60 1 d P
Mn4 Mn 0.29630(4) 0.668195(17) 0.74690(3) 0.01436(15) Uani 1 1 d .
S4 S 0.19527(8) 0.72690(3) 0.77428(7) 0.0380(4) Uani 1 1 d .
P4 P 0.21862(6) 0.59095(3) 0.73388(4) 0.0135(2) Uani 1 1 d .
O4 O 0.23007(18) 0.69150(8) 0.68145(14) 0.0255(8) Uani 1 1 d .
C4A C 0.1975(6) 0.7536(3) 0.5001(5) 0.0520(10) Uani 0.60 1 d P
Mn5 Mn 0.25646(4) 0.542981(17) 0.63386(2) 0.01385(15) Uani 1 1 d .
S5 S 0.12092(6) 0.51309(3) 0.56173(4) 0.0160(2) Uani 1 1 d .
P5 P 0.42844(7) 0.65545(3) 0.84470(4) 0.0138(3) Uani 1 1 d .
O5 O 0.43382(18) 0.70121(8) 0.56234(11) 0.0194(7) Uani 1 1 d .
C5A C 0.1608(6) 0.7289(3) 0.5227(5) 0.0520(10) Uani 0.60 1 d P
Mn6 Mn 0.40490(4) 0.510374(17) 0.61501(2) 0.01369(15) Uani 1 1 d .
S6 S 0.38519(7) 0.45590(3) 0.52824(4) 0.0167(3) Uani 1 1 d .
P6 P 0.41757(6) 0.52077(3) 0.82166(4) 0.0123(2) Uani 1 1 d .
O6 O 0.4134(2) 0.75189(9) 0.50904(13) 0.0324(9) Uani 1 1 d .
C6 C 0.1967(3) 0.70870(17) 0.5647(3) 0.0520(10) Uani 1 1 d .
Mn7 Mn 0.43123(4) 0.484177(17) 0.71822(2) 0.01264(15) Uani 1 1 d .
S7 S 0.45403(6) 0.40382(3) 0.71814(4) 0.0142(2) Uani 1 1 d .
O7 O 0.50257(17) 0.73922(7) 0.76682(11) 0.0157(7) Uani 1 1 d .
C7A C 0.1599(5) 0.7819(2) 0.4651(4) 0.0520(10) Uani 0.60 1 d PD
Mn8 Mn 0.27454(4) 0.508206(17) 0.73179(2) 0.01322(15) Uani 1 1 d .
S8 S 0.17265(6) 0.44402(3) 0.74213(4) 0.0151(2) Uani 1 1 d .
O8 O 0.51178(18) 0.80140(8) 0.77664(12) 0.0197(7) Uani 1 1 d .
C8 C 0.1881(7) 0.7733(4) 0.4173(4) 0.139(5) Uani 1 1 d DU
Mn9 Mn 0.58103(4) 0.530683(17) 0.79996(3) 0.01425(15) Uani 1 1 d .
S9 S 0.69782(7) 0.47923(3) 0.85498(4) 0.0193(3) Uani 1 1 d .
O9 O 0.2299(2) 0.69460(9) 0.79231(14) 0.0293(9) Uani 1 1 d .
C9 C 0.1789(5) 0.8177(2) 0.4880(4) 0.116(5) Uani 1 1 d D
Mn10 Mn 0.65168(4) 0.585197(17) 0.74918(3) 0.01443(15) Uani 1 1 d .
S10 S 0.82011(7) 0.58276(3) 0.75952(5) 0.0212(3) Uani 1 1 d .
O10 O 0.1527(2) 0.74276(10) 0.8071(2) 0.0584(15) Uani 1 1 d .
C10 C 0.0796(6) 0.7740(4) 0.4551(6) 0.157(6) Uani 1 1 d DU
Mn11 Mn 0.59063(4) 0.645584(17) 0.81042(3) 0.01388(15) Uani 1 1 d .
S11 S 0.71889(7) 0.68478(3) 0.87838(5) 0.0237(3) Uani 1 1 d .
O11 O 0.1725(2) 0.64649(10) 0.59362(14) 0.0370(10) Uani 1 1 d .
C11 C 0.4461(2) 0.75201(11) 0.65328(18) 0.0163(10) Uani 1 1 d .
Mn12 Mn 0.53299(4) 0.586054(17) 0.87157(2) 0.01311(15) Uani 1 1 d .
S12 S 0.61098(7) 0.58010(3) 0.98165(4) 0.0184(3) Uani 1 1 d .
O12 O 0.0730(3) 0.67783(15) 0.54558(19) 0.0689(15) Uani 1 1 d U
C12 C 0.4700(3) 0.77850(12) 0.68793(18) 0.0180(10) Uani 1 1 d .
Mn13 Mn 0.50612(4) 0.598329(17) 0.63597(3) 0.01648(16) Uani 1 1 d .
O13 O 0.37516(17) 0.65810(8) 0.69594(11) 0.0150(7) Uani 1 1 d .
C13 C 0.4860(3) 0.81142(12) 0.67334(19) 0.0222(11) Uani 1 1 d .
H13 H 0.5014 0.8282 0.6979 0.027 Uiso 1 1 calc R
Mn14 Mn 0.35077(4) 0.591177(17) 0.83082(3) 0.01610(16) Uani 1 1 d .
O14 O 0.29014(17) 0.50641(8) 0.58173(11) 0.0164(7) Uani 1 1 d .
C14 C 0.4798(3) 0.82045(12) 0.6234(2) 0.0269(12) Uani 1 1 d .
O15 O 0.20721(17) 0.49553(8) 0.66343(11) 0.0170(7) Uani 1 1 d .
C15 C 0.4546(3) 0.79543(13) 0.58897(19) 0.0245(12) Uani 1 1 d .
H15 H 0.4483 0.8009 0.5547 0.029 Uiso 1 1 calc R
O16 O 0.33478(17) 0.45928(7) 0.73256(11) 0.0139(7) Uani 1 1 d .
C16 C 0.4383(3) 0.76231(12) 0.60326(18) 0.0188(10) Uani 1 1 d .
O17 O 0.39822(17) 0.45785(7) 0.64180(11) 0.0158(7) Uani 1 1 d .
C17 C 0.5012(4) 0.85653(13) 0.6089(2) 0.0338(14) Uani 1 1 d .
O18 O 0.15713(17) 0.54342(8) 0.58519(11) 0.0170(7) Uani 1 1 d .
C18 C 0.5803(4) 0.86168(15) 0.6298(2) 0.0444(17) Uani 1 1 d .
H18A H 0.5869 0.8606 0.6661 0.067 Uiso 1 1 calc R
H18B H 0.5961 0.8841 0.6196 0.067 Uiso 1 1 calc R
H18C H 0.6090 0.8436 0.6174 0.067 Uiso 1 1 calc R
O19 O 0.05617(18) 0.52012(8) 0.52766(12) 0.0218(8) Uani 1 1 d .
C19 C 0.4546(4) 0.88324(13) 0.6308(2) 0.0366(15) Uani 1 1 d .
H19A H 0.4036 0.8790 0.6182 0.055 Uiso 1 1 calc R
H19B H 0.4676 0.9063 0.6211 0.055 Uiso 1 1 calc R
H19C H 0.4631 0.8814 0.6670 0.055 Uiso 1 1 calc R
O20 O 0.20128(17) 0.47614(8) 0.76472(12) 0.0175(7) Uani 1 1 d .
C20 C 0.4903(4) 0.86089(15) 0.5526(2) 0.0451(17) Uani 1 1 d .
H20A H 0.5211 0.8446 0.5384 0.068 Uiso 1 1 calc R
H20B H 0.5031 0.8843 0.5444 0.068 Uiso 1 1 calc R
H20C H 0.4397 0.8565 0.5388 0.068 Uiso 1 1 calc R
O21 O 0.12498(18) 0.42555(8) 0.76862(12) 0.0190(7) Uani 1 1 d .
C21 C 0.3345(3) 0.74745(12) 0.75894(18) 0.0188(10) Uani 1 1 d .
O22 O 0.48316(16) 0.43683(7) 0.73619(11) 0.0143(7) Uani 1 1 d .
C22 C 0.2629(3) 0.75647(12) 0.7645(2) 0.0261(12) Uani 1 1 d .
O23 O 0.49500(18) 0.37463(8) 0.73872(12) 0.0179(7) Uani 1 1 d .
C23 C 0.2417(3) 0.79071(13) 0.7682(2) 0.0338(14) Uani 1 1 d .
H23 H 0.1928 0.7954 0.7708 0.041 Uiso 1 1 calc R
O24 O 0.42193(18) 0.48730(8) 0.54746(11) 0.0176(7) Uani 1 1 d .
C24 C 0.2889(3) 0.81792(13) 0.7681(2) 0.0293(13) Uani 1 1 d .
O25 O 0.40217(19) 0.44443(8) 0.48154(12) 0.0215(8) Uani 1 1 d .
C25 C 0.3591(3) 0.80975(12) 0.76423(18) 0.0215(11) Uani 1 1 d .
H25 H 0.3933 0.8277 0.7647 0.026 Uiso 1 1 calc R
O26 O 0.35410(16) 0.52244(7) 0.68139(11) 0.0135(7) Uani 1 1 d .
C26 C 0.3819(3) 0.77600(12) 0.75967(17) 0.0174(10) Uani 1 1 d .
O27 O 0.70130(18) 0.54900(8) 0.80705(12) 0.0189(7) Uani 1 1 d .
C27 C 0.2665(3) 0.85538(13) 0.7748(3) 0.0382(15) Uani 1 1 d .
O28 O 0.60041(17) 0.54144(8) 0.87858(11) 0.0154(7) Uani 1 1 d .
C28 C 0.1849(4) 0.85915(17) 0.7693(5) 0.092(4) Uani 1 1 d .
H28A H 0.1627 0.8513 0.7363 0.137 Uiso 1 1 calc R
H28B H 0.1727 0.8833 0.7735 0.137 Uiso 1 1 calc R
H28C H 0.1669 0.8453 0.7946 0.137 Uiso 1 1 calc R
O29 O 0.61913(18) 0.62389(8) 0.88818(11) 0.0183(7) Uani 1 1 d .
C29 C 0.3019(5) 0.86659(16) 0.8269(3) 0.067(2) Uani 1 1 d .
H29A H 0.2882 0.8903 0.8328 0.101 Uiso 1 1 calc R
H29B H 0.3544 0.8650 0.8296 0.101 Uiso 1 1 calc R
H29C H 0.2856 0.8516 0.8516 0.101 Uiso 1 1 calc R
O30 O 0.69561(17) 0.62728(8) 0.79658(12) 0.0172(7) Uani 1 1 d .
C30 C 0.2953(4) 0.87849(14) 0.7368(2) 0.0424(16) Uani 1 1 d .
H30A H 0.2739 0.8715 0.7033 0.064 Uiso 1 1 calc R
H30B H 0.3479 0.8763 0.7407 0.064 Uiso 1 1 calc R
H30C H 0.2826 0.9024 0.7422 0.064 Uiso 1 1 calc R
O31 O 0.62768(18) 0.48252(8) 0.82366(12) 0.0190(7) Uani 1 1 d .
C31 C 0.1638(3) 0.70096(13) 0.6797(2) 0.0345(15) Uani 1 1 d .
O32 O 0.71832(19) 0.44508(9) 0.87083(13) 0.0264(8) Uani 1 1 d .
C32 C 0.1100(3) 0.69528(15) 0.6374(3) 0.0464(19) Uani 1 1 d .
O33 O 0.54044(17) 0.58004(8) 0.95042(11) 0.0170(7) Uani 1 1 d .
C33 C 0.0373(4) 0.70104(18) 0.6362(3) 0.0581(19) Uani 1 1 d U
H33 H 0.0041 0.6957 0.6073 0.070 Uiso 1 1 calc R
O34 O 0.61124(19) 0.57392(9) 1.03332(12) 0.0252(8) Uani 1 1 d .
C34 C 0.0132(4) 0.7144(2) 0.6762(4) 0.069(2) Uani 1 1 d U
O35 O 0.65371(18) 0.68816(8) 0.84174(13) 0.0216(8) Uani 1 1 d .
C35 C 0.0642(4) 0.72401(17) 0.7176(4) 0.071(3) Uani 1 1 d .
H35 H 0.0483 0.7349 0.7449 0.085 Uiso 1 1 calc R
O36 O 0.7572(2) 0.71584(10) 0.89212(14) 0.0347(10) Uani 1 1 d .
C36 C 0.1373(3) 0.71779(14) 0.7189(3) 0.0400(15) Uani 1 1 d U
O37 O 0.75450(18) 0.58757(8) 0.72414(12) 0.0205(7) Uani 1 1 d .
C37 C -0.0700(6) 0.7156(3) 0.6762(5) 0.110(4) Uani 1 1 d DU
O38 O 0.88659(19) 0.58664(9) 0.74061(13) 0.0265(8) Uani 1 1 d .
C38 C -0.0917(6) 0.6787(3) 0.6928(7) 0.156(7) Uani 1 1 d .
O39 O 0.56408(17) 0.58997(8) 0.79756(11) 0.0148(7) Uani 1 1 d .
C39 C -0.0854(6) 0.7504(4) 0.6948(5) 0.153(7) Uani 1 1 d D
O40 O 0.29245(18) 0.59194(8) 0.60788(11) 0.0183(7) Uani 1 1 d .
C40 C -0.1144(8) 0.7165(4) 0.6215(6) 0.142(5) Uani 1 1 d U
O41 O 0.40624(18) 0.56091(8) 0.59288(12) 0.0191(7) Uani 1 1 d .
C41 C 0.1476(3) 0.47882(11) 0.65183(17) 0.0148(10) Uani 1 1 d .
O42 O 0.40496(18) 0.62348(8) 0.59727(11) 0.0169(7) Uani 1 1 d .
C42 C 0.1243(3) 0.45286(12) 0.68227(18) 0.0194(11) Uani 1 1 d .
O43 O 0.49950(17) 0.50594(8) 0.67271(11) 0.0164(7) Uani 1 1 d .
C43 C 0.0643(3) 0.43303(14) 0.6673(2) 0.0296(13) Uani 1 1 d .
H43 H 0.0530 0.4153 0.6886 0.035 Uiso 1 1 calc R
O44 O 0.56475(17) 0.55411(8) 0.63780(11) 0.0171(7) Uani 1 1 d .
C44 C 0.0195(3) 0.43777(15) 0.6221(2) 0.0337(14) Uani 1 1 d .
O45 O 0.59989(17) 0.53700(8) 0.72702(11) 0.0154(7) Uani 1 1 d .
C45 C 0.0385(3) 0.46434(13) 0.59267(19) 0.0260(12) Uani 1 1 d .
H45 H 0.0087 0.4691 0.5620 0.031 Uiso 1 1 calc R
O46 O 0.60997(17) 0.61874(8) 0.69415(11) 0.0169(7) Uani 1 1 d .
C46 C 0.0994(3) 0.48396(12) 0.60680(18) 0.0180(10) Uani 1 1 d .
O47 O 0.55935(17) 0.66849(7) 0.73794(11) 0.0136(7) Uani 1 1 d .
C47 C -0.0480(4) 0.4160(2) 0.6045(2) 0.057(2) Uani 1 1 d .
O48 O 0.52053(17) 0.65618(8) 0.64720(11) 0.0171(7) Uani 1 1 d .
C48 C -0.0523(4) 0.3848(2) 0.6384(3) 0.074(3) Uani 1 1 d .
H48A H -0.0080 0.3713 0.6404 0.110 Uiso 1 1 calc R
H48B H -0.0938 0.3706 0.6248 0.110 Uiso 1 1 calc R
H48C H -0.0578 0.3927 0.6715 0.110 Uiso 1 1 calc R
O49 O 0.23444(17) 0.55917(8) 0.70470(11) 0.0161(7) Uani 1 1 d .
C49 C -0.1138(4) 0.4383(3) 0.6030(3) 0.081(3) Uani 1 1 d .
H49A H -0.1137 0.4487 0.6356 0.122 Uiso 1 1 calc R
H49B H -0.1573 0.4243 0.5942 0.122 Uiso 1 1 calc R
H49C H -0.1131 0.4564 0.5783 0.122 Uiso 1 1 calc R
O50 O 0.25330(17) 0.58928(8) 0.78763(11) 0.0167(7) Uani 1 1 d .
C50 C -0.0452(4) 0.40234(19) 0.5522(3) 0.061(2) Uani 1 1 d U
H50A H -0.0423 0.4216 0.5297 0.092 Uiso 1 1 calc R
H50B H -0.0889 0.3890 0.5407 0.092 Uiso 1 1 calc R
H50C H -0.0027 0.3877 0.5529 0.092 Uiso 1 1 calc R
O51 O 0.24385(17) 0.62353(8) 0.70935(12) 0.0169(7) Uani 1 1 d .
C51 C 0.3154(2) 0.42713(11) 0.73163(16) 0.0131(10) Uani 1 1 d .
O52 O 0.35474(17) 0.64841(8) 0.81284(11) 0.0158(7) Uani 1 1 d .
C52 C 0.3638(2) 0.39905(11) 0.72791(16) 0.0143(10) Uani 1 1 d .
O53 O 0.48382(17) 0.66697(8) 0.81240(11) 0.0159(7) Uani 1 1 d .
C53 C 0.3420(3) 0.36497(12) 0.72620(18) 0.0204(11) Uani 1 1 d .
H53 H 0.3768 0.3477 0.7234 0.024 Uiso 1 1 calc R
O54 O 0.44991(17) 0.62111(8) 0.87005(11) 0.0161(7) Uani 1 1 d .
C54 C 0.2722(3) 0.35511(12) 0.72842(18) 0.0209(11) Uani 1 1 d .
O55 O 0.43952(17) 0.55598(8) 0.84487(11) 0.0153(7) Uani 1 1 d .
C55 C 0.2242(3) 0.38129(12) 0.73320(18) 0.0203(11) Uani 1 1 d .
H55 H 0.1755 0.3757 0.7353 0.024 Uiso 1 1 calc R
O56 O 0.47317(17) 0.50932(7) 0.78874(11) 0.0142(7) Uani 1 1 d .
C56 C 0.2449(3) 0.41593(12) 0.73510(17) 0.0159(10) Uani 1 1 d .
O57 O 0.34271(17) 0.52488(8) 0.79245(11) 0.0155(7) Uani 1 1 d .
C57 C 0.2509(3) 0.31699(13) 0.7253(2) 0.0295(13) Uani 1 1 d .
O58 O 0.5624(3) 0.60858(9) 0.57326(14) 0.0436(12) Uani 1 1 d .
C58 C 0.2714(4) 0.30178(16) 0.6769(3) 0.0488(18) Uani 1 1 d .
H58A H 0.2548 0.2780 0.6731 0.073 Uiso 1 1 calc R
H58B H 0.3239 0.3025 0.6786 0.073 Uiso 1 1 calc R
H58C H 0.2485 0.3153 0.6485 0.073 Uiso 1 1 calc R
O59 O 0.30021(19) 0.59160(9) 0.89484(13) 0.0251(8) Uani 1 1 d .
C59 C 0.2917(4) 0.29825(15) 0.7689(3) 0.0512(19) Uani 1 1 d .
H59A H 0.2774 0.3070 0.7994 0.077 Uiso 1 1 calc R
H59B H 0.3436 0.3018 0.7699 0.077 Uiso 1 1 calc R
H59C H 0.2809 0.2737 0.7657 0.077 Uiso 1 1 calc R
C60 C 0.1703(4) 0.31218(15) 0.7247(3) 0.054(2) Uani 1 1 d .
H60A H 0.1586 0.2877 0.7224 0.081 Uiso 1 1 calc R
H60B H 0.1435 0.3242 0.6961 0.081 Uiso 1 1 calc R
H60C H 0.1570 0.3215 0.7552 0.081 Uiso 1 1 calc R
C61 C 0.4173(2) 0.42929(11) 0.62307(17) 0.0150(10) Uani 1 1 d .
C62 C 0.4094(3) 0.42264(12) 0.57148(17) 0.0173(10) Uani 1 1 d .
C63 C 0.4227(3) 0.39010(12) 0.55278(18) 0.0212(11) Uani 1 1 d .
H63 H 0.4148 0.3867 0.5180 0.025 Uiso 1 1 calc R
C64 C 0.4472(3) 0.36273(12) 0.58368(19) 0.0232(11) Uani 1 1 d .
C65 C 0.4599(3) 0.36967(12) 0.63419(18) 0.0182(10) Uani 1 1 d .
H65 H 0.4784 0.3519 0.6565 0.022 Uiso 1 1 calc R
C66 C 0.4466(3) 0.40134(11) 0.65304(17) 0.0160(10) Uani 1 1 d .
C67 C 0.4610(3) 0.32659(12) 0.56450(19) 0.0290(13) Uani 1 1 d .
C68 C 0.5415(4) 0.31798(15) 0.5782(2) 0.0426(16) Uani 1 1 d .
H68A H 0.5508 0.2953 0.5653 0.064 Uiso 1 1 calc R
H68B H 0.5551 0.3180 0.6143 0.064 Uiso 1 1 calc R
H68C H 0.5701 0.3352 0.5638 0.064 Uiso 1 1 calc R
C69 C 0.4166(4) 0.30033(14) 0.5892(2) 0.0367(15) Uani 1 1 d .
H69A H 0.3652 0.3061 0.5812 0.055 Uiso 1 1 calc R
H69B H 0.4317 0.3009 0.6251 0.055 Uiso 1 1 calc R
H69C H 0.4247 0.2773 0.5768 0.055 Uiso 1 1 calc R
C70 C 0.4385(4) 0.32365(14) 0.5080(2) 0.0376(15) Uani 1 1 d .
H70A H 0.3880 0.3305 0.4989 0.056 Uiso 1 1 calc R
H70B H 0.4443 0.2999 0.4977 0.056 Uiso 1 1 calc R
H70C H 0.4690 0.3387 0.4914 0.056 Uiso 1 1 calc R
C71 C 0.2560(3) 0.48699(11) 0.54662(16) 0.0162(10) Uani 1 1 d .
C72 C 0.1799(3) 0.48909(12) 0.53053(17) 0.0183(10) Uani 1 1 d .
C73 C 0.1439(3) 0.46950(12) 0.49163(18) 0.0212(11) Uani 1 1 d .
H73 H 0.0932 0.4721 0.4827 0.025 Uiso 1 1 calc R
C74 C 0.1795(3) 0.44653(12) 0.46568(18) 0.0227(11) Uani 1 1 d .
C75 C 0.2533(3) 0.44358(12) 0.48070(17) 0.0218(11) Uani 1 1 d .
H75 H 0.2794 0.4278 0.4639 0.026 Uiso 1 1 calc R
C76 C 0.2910(3) 0.46280(12) 0.51930(17) 0.0189(10) Uani 1 1 d .
C77 C 0.1367(3) 0.42679(14) 0.4216(2) 0.0315(13) Uani 1 1 d .
C78 C 0.1035(3) 0.45244(17) 0.3820(2) 0.0389(15) Uani 1 1 d .
H78A H 0.0702 0.4676 0.3959 0.058 Uiso 1 1 calc R
H78B H 0.0772 0.4400 0.3536 0.058 Uiso 1 1 calc R
H78C H 0.1418 0.4661 0.3712 0.058 Uiso 1 1 calc R
C79 C 0.0769(4) 0.40592(16) 0.4401(2) 0.0408(16) Uani 1 1 d .
H79A H 0.0433 0.4215 0.4527 0.061 Uiso 1 1 calc R
H79B H 0.0984 0.3905 0.4666 0.061 Uiso 1 1 calc R
H79C H 0.0509 0.3924 0.4127 0.061 Uiso 1 1 calc R
C80 C 0.1857(4) 0.40217(16) 0.3987(2) 0.0416(16) Uani 1 1 d .
H80A H 0.1573 0.3899 0.3710 0.062 Uiso 1 1 calc R
H80B H 0.2073 0.3857 0.4238 0.062 Uiso 1 1 calc R
H80C H 0.2240 0.4152 0.3867 0.062 Uiso 1 1 calc R
C81 C 0.7576(3) 0.52996(13) 0.80521(18) 0.0199(11) Uani 1 1 d .
C82 C 0.7654(3) 0.49625(13) 0.82463(18) 0.0205(11) Uani 1 1 d .
C83 C 0.8262(3) 0.47613(14) 0.82452(19) 0.0267(12) Uani 1 1 d .
H83 H 0.8276 0.4537 0.8381 0.032 Uiso 1 1 calc R
C84 C 0.8852(3) 0.48824(15) 0.8049(2) 0.0300(13) Uani 1 1 d .
C85 C 0.8794(3) 0.52128(14) 0.7848(2) 0.0286(12) Uani 1 1 d .
H85 H 0.9185 0.5302 0.7705 0.034 Uiso 1 1 calc R
C86 C 0.8187(3) 0.54146(14) 0.78495(18) 0.0245(12) Uani 1 1 d .
C87 C 0.9531(3) 0.46621(15) 0.8029(2) 0.0389(15) Uani 1 1 d .
C88 C 0.9627(6) 0.4408(3) 0.8463(4) 0.109(4) Uani 1 1 d U
H88A H 0.9257 0.4229 0.8401 0.164 Uiso 1 1 calc R
H88B H 0.9580 0.4530 0.8769 0.164 Uiso 1 1 calc R
H88C H 1.0106 0.4303 0.8496 0.164 Uiso 1 1 calc R
C89 C 0.9456(5) 0.4487(3) 0.7541(5) 0.133(6) Uani 1 1 d .
C90 C 1.0199(4) 0.48795(19) 0.8101(3) 0.060(2) Uani 1 1 d .
H90A H 1.0625 0.4732 0.8133 0.090 Uiso 1 1 calc R
H90B H 1.0215 0.5017 0.8402 0.090 Uiso 1 1 calc R
H90C H 1.0192 0.5032 0.7816 0.090 Uiso 1 1 calc R
C91 C 0.6529(3) 0.53261(12) 0.91316(17) 0.0172(10) Uani 1 1 d .
C92 C 0.6666(3) 0.54849(12) 0.96075(17) 0.0190(10) Uani 1 1 d .
C93 C 0.7256(3) 0.54009(14) 0.99649(19) 0.0250(12) Uani 1 1 d .
H93 H 0.7326 0.5521 1.0270 0.030 Uiso 1 1 calc R
C94 C 0.7743(3) 0.51479(15) 0.9889(2) 0.0294(13) Uani 1 1 d .
C95 C 0.7600(3) 0.49755(14) 0.94471(19) 0.0256(12) Uani 1 1 d .
H95 H 0.7914 0.4795 0.9387 0.031 Uiso 1 1 calc R
C96 C 0.7017(3) 0.50538(12) 0.90818(17) 0.0185(10) Uani 1 1 d .
C97 C 0.8403(3) 0.50531(17) 1.0290(2) 0.0413(15) Uani 1 1 d U
C98 C 0.8457(6) 0.5290(3) 1.0731(4) 0.095(3) Uani 1 1 d U
H98A H 0.8832 0.5206 1.0995 0.142 Uiso 1 1 calc R
H98B H 0.7993 0.5296 1.0851 0.142 Uiso 1 1 calc R
H98C H 0.8582 0.5521 1.0633 0.142 Uiso 1 1 calc R
C99 C 0.8246(5) 0.4702(3) 1.0508(4) 0.098(4) Uani 1 1 d U
H99A H 0.8192 0.4529 1.0245 0.147 Uiso 1 1 calc R
H99B H 0.7799 0.4716 1.0649 0.147 Uiso 1 1 calc R
H99C H 0.8646 0.4638 1.0767 0.147 Uiso 1 1 calc R
C100 C 0.9053(4) 0.5030(3) 1.0063(3) 0.104(4) Uani 1 1 d .
C101 C 0.6548(3) 0.63543(12) 0.92996(18) 0.0186(11) Uani 1 1 d .
C102 C 0.6989(3) 0.66557(13) 0.93265(19) 0.0228(11) Uani 1 1 d .
C103 C 0.7365(3) 0.67782(14) 0.9766(2) 0.0334(14) Uani 1 1 d .
H103 H 0.7644 0.6981 0.9760 0.040 Uiso 1 1 calc R
C104 C 0.7353(3) 0.66171(15) 1.0219(2) 0.0357(14) Uani 1 1 d .
C105 C 0.6934(3) 0.63221(14) 1.02066(19) 0.0284(12) Uani 1 1 d .
H105 H 0.6914 0.6203 1.0507 0.034 Uiso 1 1 calc R
C106 C 0.6542(3) 0.61953(12) 0.97665(18) 0.0217(11) Uani 1 1 d .
C107 C 0.7782(4) 0.67619(18) 1.0702(2) 0.0477(18) Uani 1 1 d .
C108 C 0.8558(5) 0.6839(3) 1.0617(3) 0.084(3) Uani 1 1 d .
H10G H 0.8546 0.7009 1.0351 0.127 Uiso 1 1 calc R
H10H H 0.8784 0.6628 1.0524 0.127 Uiso 1 1 calc R
H10I H 0.8838 0.6931 1.0923 0.127 Uiso 1 1 calc R
C109 C 0.7412(5) 0.70842(18) 1.0837(3) 0.062(2) Uani 1 1 d .
H10J H 0.7379 0.7248 1.0563 0.093 Uiso 1 1 calc R
H10K H 0.7692 0.7186 1.1135 0.093 Uiso 1 1 calc R
H10L H 0.6927 0.7028 1.0901 0.093 Uiso 1 1 calc R
C110 C 0.7845(4) 0.65015(19) 1.1121(2) 0.058(2) Uani 1 1 d .
H11A H 0.8137 0.6598 1.1418 0.086 Uiso 1 1 calc R
H11B H 0.8076 0.6293 1.1022 0.086 Uiso 1 1 calc R
H11C H 0.7364 0.6446 1.1192 0.086 Uiso 1 1 calc R
C111 C 0.7607(3) 0.63113(13) 0.81960(18) 0.0215(11) Uani 1 1 d .
C112 C 0.8212(3) 0.61131(15) 0.80923(19) 0.0281(12) Uani 1 1 d .
C113 C 0.8880(3) 0.6124(2) 0.8389(3) 0.064(2) Uani 1 1 d .
H113 H 0.9255 0.5983 0.8306 0.077 Uiso 1 1 calc R
C114 C 0.9024(4) 0.6332(3) 0.8801(4) 0.108(4) Uani 1 1 d .
C115 C 0.8483(4) 0.6558(3) 0.8870(3) 0.089(4) Uani 1 1 d .
H115 H 0.8582 0.6727 0.9122 0.107 Uiso 1 1 calc R
C116 C 0.7795(3) 0.65501(16) 0.8585(2) 0.0349(14) Uani 1 1 d .
C118 C 0.9688(8) 0.5843(4) 0.9413(5) 0.094(3) Uani 0.70 1 d P
C119 C 1.0029(11) 0.6559(5) 0.8885(7) 0.094(3) Uani 0.50 1 d PDU
C120 C 0.9758(5) 0.6480(3) 0.9631(3) 0.101(4) Uani 1 1 d .
H12A H 1.0189 0.6426 0.9871 0.151 Uiso 1 1 calc R
H12B H 0.9326 0.6432 0.9779 0.151 Uiso 1 1 calc R
H12C H 0.9763 0.6723 0.9540 0.151 Uiso 1 1 calc R
C121 C 0.3299(3) 0.59500(12) 0.51393(17) 0.0212(11) Uani 1 1 d .
C122 C 0.2852(3) 0.56325(12) 0.49542(18) 0.0237(11) Uani 1 1 d .
H12D H 0.2419 0.5623 0.5112 0.036 Uiso 1 1 calc R
H12E H 0.3141 0.5425 0.5038 0.036 Uiso 1 1 calc R
H12F H 0.2710 0.5646 0.4594 0.036 Uiso 1 1 calc R
C123 C 0.3979(3) 0.59590(15) 0.48921(19) 0.0344(14) Uani 1 1 d .
H12G H 0.3838 0.5975 0.4532 0.052 Uiso 1 1 calc R
H12H H 0.4259 0.5749 0.4974 0.052 Uiso 1 1 calc R
H12I H 0.4273 0.6158 0.5013 0.052 Uiso 1 1 calc R
C124 C 0.2849(4) 0.62760(14) 0.5007(2) 0.0381(15) Uani 1 1 d .
H12J H 0.2672 0.6280 0.4650 0.057 Uiso 1 1 calc R
H12K H 0.3150 0.6478 0.5099 0.057 Uiso 1 1 calc R
H12L H 0.2439 0.6277 0.5187 0.057 Uiso 1 1 calc R
C125 C 0.6361(3) 0.49382(12) 0.65597(18) 0.0172(10) Uani 1 1 d .
C126 C 0.6034(3) 0.47753(14) 0.6069(2) 0.0304(13) Uani 1 1 d .
H12M H 0.5882 0.4956 0.5825 0.046 Uiso 1 1 calc R
H12N H 0.5615 0.4637 0.6116 0.046 Uiso 1 1 calc R
H12O H 0.6394 0.4629 0.5950 0.046 Uiso 1 1 calc R
C127 C 0.6529(3) 0.46631(13) 0.6958(2) 0.0302(13) Uani 1 1 d .
H12P H 0.6886 0.4503 0.6865 0.045 Uiso 1 1 calc R
H12Q H 0.6086 0.4538 0.6991 0.045 Uiso 1 1 calc R
H12R H 0.6721 0.4771 0.7275 0.045 Uiso 1 1 calc R
C128 C 0.7048(3) 0.51307(14) 0.6488(2) 0.0322(13) Uani 1 1 d .
H12S H 0.7394 0.4969 0.6384 0.048 Uiso 1 1 calc R
H12T H 0.7261 0.5238 0.6801 0.048 Uiso 1 1 calc R
H12U H 0.6928 0.5308 0.6234 0.048 Uiso 1 1 calc R
C129 C 0.6527(3) 0.68477(12) 0.67455(17) 0.0183(10) Uani 1 1 d .
C130 C 0.6825(3) 0.67026(15) 0.6298(2) 0.0312(13) Uani 1 1 d .
H13A H 0.7205 0.6854 0.6216 0.047 Uiso 1 1 calc R
H13B H 0.6435 0.6688 0.6014 0.047 Uiso 1 1 calc R
H13C H 0.7024 0.6474 0.6378 0.047 Uiso 1 1 calc R
C131 C 0.7138(3) 0.68824(14) 0.71806(19) 0.0287(13) Uani 1 1 d .
H13D H 0.7387 0.6662 0.7241 0.043 Uiso 1 1 calc R
H13E H 0.6941 0.6951 0.7476 0.043 Uiso 1 1 calc R
H13F H 0.7481 0.7056 0.7104 0.043 Uiso 1 1 calc R
C132 C 0.6188(3) 0.71987(13) 0.6611(2) 0.0308(13) Uani 1 1 d .
H13G H 0.6007 0.7295 0.6899 0.046 Uiso 1 1 calc R
H13H H 0.5787 0.7173 0.6336 0.046 Uiso 1 1 calc R
H13I H 0.6551 0.7353 0.6512 0.046 Uiso 1 1 calc R
C133 C 0.1212(3) 0.59349(12) 0.73081(18) 0.0181(10) Uani 1 1 d .
C134 C 0.0960(3) 0.56183(14) 0.7563(2) 0.0326(13) Uani 1 1 d .
H13J H 0.0438 0.5631 0.7556 0.049 Uiso 1 1 calc R
H13K H 0.1204 0.5610 0.7908 0.049 Uiso 1 1 calc R
H13L H 0.1078 0.5411 0.7389 0.049 Uiso 1 1 calc R
C135 C 0.0834(3) 0.59488(14) 0.6772(2) 0.0298(13) Uani 1 1 d .
H13M H 0.0917 0.5733 0.6605 0.045 Uiso 1 1 calc R
H13N H 0.1028 0.6140 0.6601 0.045 Uiso 1 1 calc R
H13O H 0.0316 0.5982 0.6764 0.045 Uiso 1 1 calc R
C136 C 0.1019(3) 0.62598(13) 0.7582(2) 0.0291(12) Uani 1 1 d .
H13P H 0.1167 0.6464 0.7414 0.044 Uiso 1 1 calc R
H13Q H 0.1271 0.6255 0.7924 0.044 Uiso 1 1 calc R
H13R H 0.0498 0.6267 0.7580 0.044 Uiso 1 1 calc R
C137 C 0.4240(3) 0.68665(11) 0.89321(17) 0.0181(10) Uani 1 1 d .
C138 C 0.4991(3) 0.68922(14) 0.9247(2) 0.0279(12) Uani 1 1 d .
H13S H 0.5334 0.6980 0.9044 0.042 Uiso 1 1 calc R
H13T H 0.5145 0.6665 0.9374 0.042 Uiso 1 1 calc R
H13U H 0.4972 0.7048 0.9526 0.042 Uiso 1 1 calc R
C139 C 0.3695(3) 0.67385(13) 0.92596(18) 0.0270(12) Uani 1 1 d .
H13V H 0.3850 0.6515 0.9401 0.041 Uiso 1 1 calc R
H13W H 0.3216 0.6717 0.9058 0.041 Uiso 1 1 calc R
H13' H 0.3673 0.6903 0.9528 0.041 Uiso 1 1 calc R
C140 C 0.4008(3) 0.72214(12) 0.87269(18) 0.0250(12) Uani 1 1 d .
H14A H 0.3991 0.7381 0.9002 0.037 Uiso 1 1 calc R
H14B H 0.3529 0.7206 0.8525 0.037 Uiso 1 1 calc R
H14C H 0.4355 0.7305 0.8523 0.037 Uiso 1 1 calc R
C141 C 0.4133(2) 0.49022(11) 0.87125(16) 0.0145(10) Uani 1 1 d .
C142 C 0.3849(3) 0.45603(12) 0.84936(19) 0.0276(13) Uani 1 1 d .
H14D H 0.4189 0.4465 0.8294 0.041 Uiso 1 1 calc R
H14E H 0.3380 0.4595 0.8285 0.041 Uiso 1 1 calc R
H14F H 0.3794 0.4401 0.8762 0.041 Uiso 1 1 calc R
C143 C 0.3604(3) 0.50500(14) 0.90333(19) 0.0289(13) Uani 1 1 d .
H14G H 0.3130 0.5082 0.8829 0.043 Uiso 1 1 calc R
H14H H 0.3784 0.5271 0.9170 0.043 Uiso 1 1 calc R
H14I H 0.3561 0.4891 0.9304 0.043 Uiso 1 1 calc R
C144 C 0.4871(3) 0.48496(14) 0.90331(19) 0.0273(12) Uani 1 1 d .
H14J H 0.4829 0.4680 0.9291 0.041 Uiso 1 1 calc R
H14K H 0.5041 0.5068 0.9188 0.041 Uiso 1 1 calc R
H14L H 0.5215 0.4768 0.8826 0.041 Uiso 1 1 calc R
C145 C 0.2294(3) 0.60619(18) 0.8941(2) 0.0437(16) Uani 1 1 d .
H14M H 0.2269 0.6285 0.8775 0.066 Uiso 1 1 calc R
H14N H 0.2203 0.6091 0.9282 0.066 Uiso 1 1 calc R
H14O H 0.1930 0.5908 0.8762 0.066 Uiso 1 1 calc R
C117 C 0.9749(8) 0.6264(4) 0.9179(5) 0.133(5) Uani 1 1 d DU
C3B C 0.2782(9) 0.7703(4) 0.5571(7) 0.0520(10) Uani 0.40 1 d P
C7B C 0.1763(9) 0.8137(4) 0.5555(7) 0.0520(10) Uani 0.40 1 d P
C5B C 0.1631(9) 0.7469(4) 0.5691(7) 0.0520(10) Uani 0.40 1 d P
C4B C 0.2043(9) 0.7750(4) 0.5531(7) 0.0520(10) Uani 0.40 1 d P
C146 C 1.0350(7) 0.6237(4) 0.8953(5) 0.094(3) Uani 0.80 1 d P

loop_
_atom_site_aniso_label
_atom_site_aniso_U_11
_atom_site_aniso_U_22
_atom_site_aniso_U_33
_atom_site_aniso_U_23
_atom_site_aniso_U_13
_atom_site_aniso_U_12
Mn1 0.0212(4) 0.0124(3) 0.0164(4) 0.0009(3) -0.0010(3) -0.0030(3)
Cl1 0.0203(6) 0.0109(5) 0.0179(6) 0.0002(4) -0.0005(4) -0.0006(4)
S1 0.0195(8) 0.0617(11) 0.0716(12) 0.0485(10) -0.0174(8) -0.0143(7)
P1 0.0223(7) 0.0100(6) 0.0126(6) 0.0009(5) -0.0003(5) -0.0028(5)
O1 0.0188(19) 0.0131(16) 0.0188(18) 0.0022(13) -0.0024(13) 0.0007(13)
C1 0.019(3) 0.031(3) 0.050(4) 0.023(3) -0.008(3) -0.003(2)
Mn2 0.0171(4) 0.0098(3) 0.0153(4) 0.0003(3) 0.0000(3) -0.0014(3)
S2 0.0248(7) 0.0179(6) 0.0205(6) 0.0075(5) -0.0027(5) -0.0055(5)
P2 0.0155(7) 0.0112(6) 0.0141(6) 0.0001(5) 0.0042(5) 0.0000(5)
O2 0.027(2) 0.0086(15) 0.0149(17) 0.0017(13) 0.0023(14) -0.0024(13)
C2 0.0309(19) 0.045(2) 0.076(2) 0.0377(18) -0.0047(17) -0.0016(15)
Mn3 0.0147(4) 0.0089(3) 0.0152(4) -0.0001(3) 0.0024(3) -0.0003(3)
S3 0.0214(7) 0.0094(5) 0.0172(6) -0.0013(4) 0.0045(5) -0.0018(4)
P3 0.0142(6) 0.0105(6) 0.0137(6) 0.0003(5) 0.0023(5) -0.0003(5)
O3 0.0195(19) 0.0092(16) 0.0267(19) -0.0035(14) 0.0066(14) 0.0017(13)
C3A 0.0309(19) 0.045(2) 0.076(2) 0.0377(18) -0.0047(17) -0.0016(15)
Mn4 0.0147(4) 0.0097(3) 0.0184(4) -0.0009(3) 0.0019(3) 0.0006(3)
S4 0.0242(8) 0.0139(6) 0.0825(12) -0.0036(7) 0.0286(8) 0.0012(5)
P4 0.0135(6) 0.0108(6) 0.0161(6) 0.0001(5) 0.0022(5) 0.0002(5)
O4 0.015(2) 0.0169(18) 0.043(2) 0.0094(16) -0.0026(15) 0.0038(14)
C4A 0.0309(19) 0.045(2) 0.076(2) 0.0377(18) -0.0047(17) -0.0016(15)
Mn5 0.0169(4) 0.0104(3) 0.0134(4) 0.0001(3) -0.0002(3) -0.0008(3)
S5 0.0165(6) 0.0149(6) 0.0150(6) 0.0004(5) -0.0022(4) -0.0016(5)
P5 0.0169(7) 0.0103(6) 0.0146(6) -0.0016(5) 0.0035(5) 0.0004(5)
O5 0.029(2) 0.0150(17) 0.0139(17) 0.0008(13) 0.0031(14) -0.0053(14)
C5A 0.0309(19) 0.045(2) 0.076(2) 0.0377(18) -0.0047(17) -0.0016(15)
Mn6 0.0192(4) 0.0092(3) 0.0126(4) 0.0002(3) 0.0023(3) -0.0001(3)
S6 0.0257(7) 0.0121(5) 0.0130(6) 0.0002(4) 0.0049(5) 0.0006(5)
P6 0.0158(6) 0.0091(5) 0.0120(6) -0.0001(4) 0.0021(5) 0.0000(5)
O6 0.052(3) 0.025(2) 0.0161(19) 0.0085(15) -0.0095(17) -0.0133(18)
C6 0.0309(19) 0.045(2) 0.076(2) 0.0377(18) -0.0047(17) -0.0016(15)
Mn7 0.0159(4) 0.0096(3) 0.0125(3) 0.0005(3) 0.0024(3) -0.0001(3)
S7 0.0178(6) 0.0096(5) 0.0155(6) 0.0012(4) 0.0040(4) 0.0015(4)
O7 0.0211(19) 0.0094(15) 0.0167(17) -0.0007(13) 0.0032(13) -0.0005(13)
C7A 0.0309(19) 0.045(2) 0.076(2) 0.0377(18) -0.0047(17) -0.0016(15)
Mn8 0.0144(4) 0.0107(3) 0.0140(4) 0.0001(3) 0.0007(3) -0.0002(3)
S8 0.0152(6) 0.0141(6) 0.0161(6) 0.0026(5) 0.0025(4) -0.0015(4)
O8 0.025(2) 0.0129(16) 0.0209(18) -0.0032(14) 0.0033(14) -0.0048(14)
C8 0.138(6) 0.151(6) 0.128(6) -0.001(5) 0.020(5) 0.010(5)
Mn9 0.0150(4) 0.0143(3) 0.0136(4) 0.0009(3) 0.0025(3) 0.0012(3)
S9 0.0191(7) 0.0196(6) 0.0194(6) 0.0034(5) 0.0040(5) 0.0066(5)
O9 0.028(2) 0.0169(18) 0.049(2) -0.0021(17) 0.0232(18) 0.0010(15)
C9 0.054(6) 0.115(8) 0.181(11) 0.118(8) 0.027(6) 0.036(5)
Mn10 0.0139(4) 0.0138(3) 0.0156(4) 0.0015(3) 0.0024(3) 0.0010(3)
S10 0.0156(7) 0.0277(7) 0.0209(6) 0.0019(5) 0.0050(5) 0.0019(5)
O10 0.045(3) 0.020(2) 0.126(5) -0.010(2) 0.059(3) -0.0011(19)
C10 0.152(7) 0.163(7) 0.155(7) 0.008(5) 0.017(5) 0.002(5)
Mn11 0.0140(4) 0.0131(3) 0.0144(4) 0.0006(3) 0.0019(3) -0.0008(3)
S11 0.0215(7) 0.0230(7) 0.0264(7) -0.0086(5) 0.0032(5) -0.0094(5)
O11 0.028(2) 0.042(2) 0.035(2) 0.0169(19) -0.0136(17) -0.0175(18)
C11 0.015(3) 0.011(2) 0.024(3) 0.0033(19) 0.0048(19) 0.0016(18)
Mn12 0.0138(4) 0.0122(3) 0.0131(4) -0.0003(3) 0.0014(3) 0.0000(3)
S12 0.0216(7) 0.0214(6) 0.0120(6) -0.0004(5) 0.0019(5) -0.0001(5)
O12 0.034(2) 0.100(3) 0.065(3) 0.049(3) -0.014(2) -0.015(2)
C12 0.021(3) 0.013(2) 0.022(3) 0.001(2) 0.006(2) 0.0011(19)
Mn13 0.0210(4) 0.0122(3) 0.0159(4) 0.0005(3) 0.0018(3) 0.0010(3)
O13 0.0168(18) 0.0123(16) 0.0156(17) 0.0010(13) 0.0019(13) -0.0020(13)
C13 0.027(3) 0.014(2) 0.028(3) 0.001(2) 0.012(2) -0.003(2)
Mn14 0.0151(4) 0.0131(3) 0.0199(4) 0.0030(3) 0.0023(3) 0.0011(3)
O14 0.0210(19) 0.0119(16) 0.0152(17) -0.0034(13) -0.0005(13) -0.0011(13)
C14 0.046(4) 0.009(2) 0.030(3) 0.001(2) 0.017(2) 0.001(2)
O15 0.0182(19) 0.0155(16) 0.0162(17) 0.0018(13) -0.0013(13) -0.0053(14)
C15 0.036(3) 0.020(3) 0.019(3) 0.003(2) 0.009(2) 0.003(2)
O16 0.0155(18) 0.0087(15) 0.0179(17) 0.0014(13) 0.0040(13) -0.0002(12)
C16 0.023(3) 0.014(2) 0.021(3) 0.002(2) 0.007(2) 0.001(2)
O17 0.0231(19) 0.0086(15) 0.0158(17) -0.0012(13) 0.0034(13) 0.0025(13)
C17 0.058(4) 0.015(3) 0.031(3) 0.003(2) 0.014(3) -0.006(3)
O18 0.0180(18) 0.0129(16) 0.0187(17) -0.0010(13) -0.0017(13) -0.0013(13)
C18 0.071(5) 0.021(3) 0.048(4) 0.005(3) 0.031(3) -0.011(3)
O19 0.022(2) 0.0210(18) 0.0195(18) 0.0022(14) -0.0055(14) -0.0015(14)
C19 0.064(4) 0.014(3) 0.033(3) 0.005(2) 0.011(3) -0.001(3)
O20 0.0177(18) 0.0173(17) 0.0181(17) -0.0012(14) 0.0049(13) -0.0009(13)
C20 0.083(5) 0.019(3) 0.038(4) 0.003(3) 0.024(3) -0.011(3)
O21 0.0201(19) 0.0180(17) 0.0200(18) 0.0022(14) 0.0068(14) -0.0012(14)
C21 0.021(3) 0.014(2) 0.022(3) 0.000(2) 0.007(2) 0.001(2)
O22 0.0139(17) 0.0124(16) 0.0161(17) -0.0006(13) 0.0009(13) 0.0009(13)
C22 0.019(3) 0.012(2) 0.050(4) 0.002(2) 0.011(2) -0.001(2)
O23 0.0209(19) 0.0134(16) 0.0193(18) 0.0019(14) 0.0027(14) 0.0036(13)
C23 0.022(3) 0.019(3) 0.063(4) -0.001(3) 0.015(3) 0.007(2)
O24 0.025(2) 0.0164(17) 0.0125(17) 0.0012(13) 0.0057(13) 0.0005(14)
C24 0.034(3) 0.013(3) 0.043(3) -0.001(2) 0.013(3) 0.003(2)
O25 0.034(2) 0.0169(17) 0.0144(17) 0.0001(14) 0.0066(14) 0.0045(15)
C25 0.024(3) 0.014(2) 0.026(3) 0.000(2) 0.003(2) -0.002(2)
O26 0.0157(18) 0.0115(15) 0.0130(16) -0.0002(12) 0.0014(13) 0.0027(13)
C26 0.023(3) 0.015(2) 0.015(2) -0.0003(19) 0.0050(19) 0.0016(19)
O27 0.0186(19) 0.0177(17) 0.0202(18) 0.0024(14) 0.0023(14) 0.0058(14)
C27 0.042(4) 0.011(3) 0.066(4) 0.001(3) 0.022(3) 0.005(2)
O28 0.0160(18) 0.0180(17) 0.0116(16) 0.0006(13) 0.0004(13) 0.0038(13)
C28 0.046(5) 0.021(4) 0.215(12) -0.011(5) 0.044(6) 0.010(3)
O29 0.0216(19) 0.0185(17) 0.0136(17) -0.0016(14) -0.0009(13) -0.0037(14)
C29 0.133(8) 0.020(3) 0.056(5) -0.002(3) 0.039(5) 0.016(4)
O30 0.0138(18) 0.0181(17) 0.0189(17) -0.0007(14) 0.0002(13) -0.0022(13)
C30 0.060(5) 0.019(3) 0.048(4) 0.001(3) 0.005(3) 0.012(3)
O31 0.0220(19) 0.0169(17) 0.0179(18) -0.0002(14) 0.0021(14) 0.0026(14)
C31 0.013(3) 0.017(3) 0.072(4) 0.017(3) 0.000(3) -0.001(2)
O32 0.026(2) 0.0211(18) 0.031(2) 0.0060(16) 0.0037(16) 0.0088(15)
C32 0.020(3) 0.026(3) 0.086(5) 0.031(3) -0.012(3) -0.005(2)
O33 0.0188(19) 0.0194(17) 0.0129(16) -0.0011(13) 0.0025(13) 0.0011(14)
C33 0.036(3) 0.050(3) 0.083(4) 0.021(3) -0.010(3) 0.003(3)
O34 0.031(2) 0.031(2) 0.0127(17) 0.0005(15) 0.0007(15) 0.0005(16)
C34 0.044(4) 0.059(4) 0.098(4) 0.015(3) -0.005(3) -0.002(3)
O35 0.022(2) 0.0162(17) 0.0270(19) -0.0015(14) 0.0054(15) -0.0061(14)
C35 0.034(4) 0.034(4) 0.151(9) 0.011(5) 0.032(5) 0.008(3)
O36 0.038(2) 0.031(2) 0.035(2) -0.0121(18) 0.0064(18) -0.0224(18)
C36 0.024(3) 0.024(3) 0.074(4) 0.005(3) 0.010(3) 0.006(2)
O37 0.0169(19) 0.0260(19) 0.0195(18) 0.0038(14) 0.0060(14) 0.0016(14)
C37 0.090(5) 0.115(5) 0.129(6) 0.003(4) 0.030(4) -0.003(4)
O38 0.018(2) 0.033(2) 0.030(2) 0.0043(16) 0.0076(15) 0.0030(15)
C38 0.065(7) 0.106(9) 0.31(2) 0.093(11) 0.062(10) 0.016(6)
O39 0.0158(18) 0.0154(16) 0.0128(16) -0.0004(13) 0.0008(13) -0.0019(13)
C39 0.058(7) 0.29(2) 0.107(9) -0.065(11) 0.003(6) 0.051(9)
O40 0.025(2) 0.0140(16) 0.0143(17) 0.0009(13) -0.0007(14) 0.0003(14)
C40 0.125(6) 0.143(6) 0.153(6) 0.002(5) 0.010(5) 0.007(5)
O41 0.028(2) 0.0129(16) 0.0152(17) -0.0007(13) 0.0012(14) -0.0024(14)
C41 0.017(3) 0.011(2) 0.016(2) 0.0019(18) 0.0006(19) -0.0025(19)
O42 0.025(2) 0.0114(16) 0.0125(16) 0.0013(13) -0.0014(13) -0.0031(13)
C42 0.018(3) 0.021(3) 0.019(3) 0.002(2) 0.002(2) -0.004(2)
O43 0.0192(19) 0.0144(16) 0.0160(17) 0.0015(13) 0.0039(13) -0.0008(13)
C43 0.026(3) 0.032(3) 0.029(3) 0.008(2) 0.000(2) -0.010(2)
O44 0.0226(19) 0.0113(16) 0.0184(17) -0.0006(13) 0.0064(14) 0.0000(13)
C44 0.028(3) 0.041(3) 0.030(3) 0.004(3) -0.005(2) -0.018(3)
O45 0.0203(19) 0.0132(16) 0.0130(16) -0.0009(13) 0.0030(13) 0.0005(13)
C45 0.023(3) 0.030(3) 0.023(3) 0.005(2) -0.002(2) -0.009(2)
O46 0.0212(19) 0.0126(16) 0.0166(17) 0.0014(13) 0.0017(13) 0.0026(13)
C46 0.020(3) 0.014(2) 0.020(3) 0.0026(19) 0.001(2) -0.0024(19)
O47 0.0159(18) 0.0113(15) 0.0140(16) -0.0008(13) 0.0035(13) -0.0002(13)
C47 0.047(5) 0.080(5) 0.036(4) 0.027(4) -0.023(3) -0.048(4)
O48 0.0185(19) 0.0147(16) 0.0172(17) 0.0006(13) 0.0001(13) -0.0012(13)
C48 0.072(6) 0.089(6) 0.047(4) 0.032(4) -0.028(4) -0.065(5)
O49 0.0185(18) 0.0107(16) 0.0184(17) -0.0003(13) 0.0011(13) 0.0020(13)
C49 0.034(5) 0.127(8) 0.073(6) 0.028(5) -0.021(4) -0.040(5)
O50 0.0170(18) 0.0158(16) 0.0171(17) 0.0021(13) 0.0020(13) 0.0010(13)
C50 0.067(4) 0.057(4) 0.054(4) 0.007(3) -0.007(3) -0.039(3)
O51 0.0173(18) 0.0113(16) 0.0224(18) 0.0011(13) 0.0035(13) -0.0007(13)
C51 0.016(3) 0.015(2) 0.009(2) 0.0016(18) 0.0008(17) -0.0028(18)
O52 0.0149(18) 0.0167(16) 0.0162(17) -0.0001(13) 0.0035(13) -0.0012(13)
C52 0.015(3) 0.015(2) 0.013(2) 0.0023(18) 0.0035(18) -0.0005(18)
O53 0.0169(18) 0.0146(16) 0.0158(17) 0.0017(13) 0.0014(13) 0.0001(13)
C53 0.027(3) 0.011(2) 0.023(3) 0.000(2) 0.005(2) 0.002(2)
O54 0.0183(18) 0.0117(16) 0.0187(17) 0.0002(13) 0.0042(13) 0.0002(13)
C54 0.025(3) 0.015(2) 0.024(3) 0.002(2) 0.008(2) -0.002(2)
O55 0.0153(18) 0.0126(16) 0.0176(17) -0.0016(13) 0.0019(13) -0.0006(13)
C55 0.021(3) 0.015(2) 0.025(3) 0.000(2) 0.005(2) -0.007(2)
O56 0.0177(18) 0.0108(15) 0.0142(16) 0.0001(13) 0.0032(13) -0.0013(13)
C56 0.017(3) 0.016(2) 0.015(2) 0.0002(19) 0.0032(19) -0.0017(19)
O57 0.0160(18) 0.0133(16) 0.0171(17) -0.0002(13) 0.0023(13) -0.0002(13)
C57 0.036(3) 0.013(3) 0.042(3) -0.003(2) 0.011(3) -0.004(2)
O58 0.095(4) 0.0170(19) 0.028(2) 0.0030(17) 0.036(2) 0.005(2)
C58 0.066(5) 0.029(3) 0.057(4) -0.018(3) 0.025(4) -0.018(3)
O59 0.021(2) 0.031(2) 0.0235(19) 0.0031(16) 0.0060(15) -0.0011(15)
C59 0.080(5) 0.022(3) 0.051(4) 0.007(3) 0.010(4) -0.012(3)
C60 0.044(4) 0.021(3) 0.100(6) -0.011(3) 0.022(4) -0.016(3)
C61 0.013(3) 0.011(2) 0.021(3) -0.0008(19) 0.0034(19) -0.0026(18)
C62 0.021(3) 0.012(2) 0.020(3) 0.0013(19) 0.007(2) 0.0014(19)
C63 0.032(3) 0.016(2) 0.017(3) -0.003(2) 0.008(2) 0.000(2)
C64 0.034(3) 0.014(2) 0.023(3) -0.002(2) 0.011(2) 0.001(2)
C65 0.024(3) 0.012(2) 0.020(3) 0.0022(19) 0.007(2) 0.0027(19)
C66 0.020(3) 0.013(2) 0.016(2) -0.0020(19) 0.0069(19) 0.0004(19)
C67 0.059(4) 0.010(2) 0.020(3) -0.002(2) 0.013(3) 0.008(2)
C68 0.062(5) 0.025(3) 0.044(4) -0.005(3) 0.018(3) 0.015(3)
C69 0.066(5) 0.020(3) 0.027(3) -0.006(2) 0.017(3) -0.004(3)
C70 0.073(5) 0.016(3) 0.027(3) -0.003(2) 0.020(3) 0.001(3)
C71 0.028(3) 0.009(2) 0.012(2) 0.0004(18) 0.0028(19) -0.0046(19)
C72 0.025(3) 0.014(2) 0.016(2) 0.0026(19) 0.002(2) -0.004(2)
C73 0.024(3) 0.021(3) 0.017(3) 0.000(2) 0.000(2) -0.007(2)
C74 0.029(3) 0.020(3) 0.018(3) -0.002(2) 0.002(2) -0.006(2)
C75 0.037(3) 0.014(2) 0.015(3) -0.003(2) 0.005(2) -0.006(2)
C76 0.027(3) 0.016(2) 0.014(2) 0.0030(19) 0.006(2) -0.003(2)
C77 0.036(4) 0.030(3) 0.028(3) -0.013(2) 0.004(2) -0.012(2)
C78 0.037(4) 0.058(4) 0.020(3) -0.013(3) -0.004(2) -0.015(3)
C79 0.051(4) 0.040(4) 0.030(3) -0.015(3) 0.005(3) -0.023(3)
C80 0.049(4) 0.042(4) 0.034(3) -0.017(3) 0.006(3) -0.016(3)
C81 0.013(3) 0.027(3) 0.019(3) -0.002(2) 0.0005(19) 0.005(2)
C82 0.021(3) 0.023(3) 0.016(3) 0.005(2) 0.000(2) 0.004(2)
C83 0.027(3) 0.032(3) 0.021(3) 0.004(2) 0.006(2) 0.014(2)
C84 0.018(3) 0.041(3) 0.032(3) 0.005(3) 0.007(2) 0.006(2)
C85 0.019(3) 0.037(3) 0.032(3) 0.003(2) 0.011(2) 0.006(2)
C86 0.022(3) 0.033(3) 0.019(3) 0.002(2) 0.004(2) 0.002(2)
C87 0.019(3) 0.037(3) 0.060(4) 0.009(3) 0.006(3) 0.013(3)
C88 0.098(5) 0.109(5) 0.124(5) 0.035(4) 0.029(4) 0.023(4)
C89 0.047(6) 0.168(11) 0.175(12) -0.128(10) -0.014(6) 0.039(6)
C90 0.028(4) 0.056(5) 0.093(6) -0.007(4) 0.003(4) 0.018(3)
C91 0.015(3) 0.018(2) 0.020(3) 0.004(2) 0.0037(19) -0.0030(19)
C92 0.020(3) 0.020(3) 0.017(3) 0.000(2) 0.004(2) -0.002(2)
C93 0.022(3) 0.032(3) 0.020(3) 0.001(2) 0.001(2) 0.002(2)
C94 0.019(3) 0.039(3) 0.028(3) 0.001(3) -0.002(2) 0.007(2)
C95 0.023(3) 0.029(3) 0.026(3) 0.009(2) 0.006(2) 0.009(2)
C96 0.015(3) 0.022(3) 0.018(3) 0.004(2) 0.0021(19) 0.004(2)
C97 0.029(4) 0.059(4) 0.030(3) -0.006(3) -0.013(3) 0.015(3)
C98 0.086(5) 0.110(5) 0.081(4) -0.016(4) -0.012(4) 0.018(4)
C99 0.060(6) 0.152(9) 0.079(7) 0.067(7) -0.002(5) 0.020(6)
C100 0.029(5) 0.215(13) 0.062(6) 0.019(7) -0.010(4) 0.031(6)
C101 0.016(3) 0.016(2) 0.023(3) -0.005(2) -0.001(2) 0.0014(19)
C102 0.020(3) 0.020(3) 0.027(3) -0.003(2) -0.002(2) -0.003(2)
C103 0.034(4) 0.024(3) 0.038(3) -0.012(3) -0.007(3) -0.006(2)
C104 0.041(4) 0.035(3) 0.027(3) -0.011(3) -0.006(3) -0.009(3)
C105 0.032(3) 0.031(3) 0.020(3) -0.005(2) -0.002(2) 0.002(2)
C106 0.025(3) 0.017(2) 0.022(3) -0.002(2) 0.000(2) -0.001(2)
C107 0.048(4) 0.058(4) 0.031(3) -0.009(3) -0.013(3) -0.021(3)
C108 0.063(6) 0.131(8) 0.050(5) -0.017(5) -0.020(4) -0.041(6)
C109 0.096(6) 0.050(4) 0.033(4) -0.010(3) -0.010(4) -0.015(4)
C110 0.064(5) 0.065(5) 0.033(4) -0.008(3) -0.026(3) -0.005(4)
C111 0.013(3) 0.030(3) 0.021(3) 0.002(2) 0.004(2) -0.002(2)
C112 0.020(3) 0.044(3) 0.020(3) -0.003(2) 0.001(2) 0.004(2)
C113 0.019(4) 0.101(6) 0.067(5) -0.045(5) -0.012(3) 0.019(4)
C114 0.031(5) 0.167(10) 0.114(8) -0.095(8) -0.025(5) 0.034(6)
C115 0.026(4) 0.128(8) 0.105(7) -0.091(6) -0.013(4) 0.007(4)
C116 0.022(3) 0.044(4) 0.037(3) -0.018(3) -0.002(2) 0.000(3)
C118 0.078(4) 0.114(5) 0.082(4) -0.011(4) -0.007(3) 0.009(4)
C119 0.078(4) 0.114(5) 0.082(4) -0.011(4) -0.007(3) 0.009(4)
C120 0.041(5) 0.174(11) 0.074(6) -0.061(7) -0.028(4) 0.020(6)
C121 0.034(3) 0.014(2) 0.012(2) 0.0015(19) -0.004(2) -0.006(2)
C122 0.032(3) 0.021(3) 0.017(3) 0.001(2) -0.001(2) -0.002(2)
C123 0.051(4) 0.036(3) 0.017(3) -0.001(2) 0.006(2) -0.021(3)
C124 0.067(5) 0.024(3) 0.018(3) 0.005(2) -0.010(3) 0.008(3)
C125 0.017(3) 0.014(2) 0.021(3) -0.0029(19) 0.0041(19) 0.0031(19)
C126 0.034(3) 0.029(3) 0.028(3) -0.009(2) 0.007(2) 0.006(2)
C127 0.037(3) 0.022(3) 0.034(3) 0.004(2) 0.012(3) 0.011(2)
C128 0.029(3) 0.027(3) 0.046(4) -0.007(3) 0.020(3) 0.000(2)
C129 0.018(3) 0.019(2) 0.017(3) 0.001(2) 0.0015(19) -0.002(2)
C130 0.024(3) 0.042(3) 0.033(3) -0.001(3) 0.019(2) -0.009(3)
C131 0.023(3) 0.037(3) 0.026(3) 0.002(2) 0.004(2) -0.015(2)
C132 0.031(3) 0.020(3) 0.041(3) 0.009(2) 0.006(3) -0.010(2)
C133 0.013(3) 0.015(2) 0.026(3) 0.000(2) 0.004(2) 0.0010(19)
C134 0.019(3) 0.027(3) 0.054(4) 0.009(3) 0.011(3) -0.003(2)
C135 0.019(3) 0.036(3) 0.033(3) 0.000(2) -0.001(2) 0.001(2)
C136 0.021(3) 0.026(3) 0.041(3) 0.001(2) 0.008(2) 0.005(2)
C137 0.028(3) 0.010(2) 0.017(3) -0.0018(19) 0.005(2) 0.0038(19)
C138 0.028(3) 0.027(3) 0.028(3) -0.014(2) 0.002(2) 0.001(2)
C139 0.045(4) 0.021(3) 0.017(3) -0.005(2) 0.013(2) -0.001(2)
C140 0.043(4) 0.015(2) 0.019(3) 0.000(2) 0.011(2) 0.003(2)
C141 0.017(3) 0.015(2) 0.011(2) 0.0027(18) 0.0013(18) -0.0005(19)
C142 0.048(4) 0.016(3) 0.018(3) 0.004(2) 0.004(2) -0.010(2)
C143 0.042(4) 0.028(3) 0.020(3) 0.005(2) 0.016(2) 0.009(2)
C144 0.022(3) 0.036(3) 0.023(3) 0.016(2) 0.002(2) 0.000(2)
C145 0.035(4) 0.062(4) 0.037(4) -0.011(3) 0.012(3) 0.004(3)
C117 0.126(6) 0.136(6) 0.132(6) -0.021(5) 0.006(4) 0.010(5)
C3B 0.0309(19) 0.045(2) 0.076(2) 0.0377(18) -0.0047(17) -0.0016(15)
C7B 0.0309(19) 0.045(2) 0.076(2) 0.0377(18) -0.0047(17) -0.0016(15)
C5B 0.0309(19) 0.045(2) 0.076(2) 0.0377(18) -0.0047(17) -0.0016(15)
C4B 0.0309(19) 0.045(2) 0.076(2) 0.0377(18) -0.0047(17) -0.0016(15)
C146 0.078(4) 0.114(5) 0.082(4) -0.011(4) -0.007(3) 0.009(4)

loop_
_atom_type_symbol
_atom_type_description
_atom_type_scat_dispersion_real
_atom_type_scat_dispersion_imag
_atom_type_scat_source
C C 0.0033 0.0016 'International Tables Vol C Tables 4.2.6.8 and 6.1.1.4'
H H 0.0000 0.0000 'International Tables Vol C Tables 4.2.6.8 and 6.1.1.4'
O O 0.0106 0.0060 'International Tables Vol C Tables 4.2.6.8 and 6.1.1.4'
P P 0.1023 0.0942 'International Tables Vol C Tables 4.2.6.8 and 6.1.1.4'
S S 0.1246 0.1234 'International Tables Vol C Tables 4.2.6.8 and 6.1.1.4'
Cl Cl 0.1484 0.1585 'International Tables Vol C Tables 4.2.6.8 and 6.1.1.4'
Mn Mn 0.3368 0.7283 'International Tables Vol C Tables 4.2.6.8 and 6.1.1.4'

loop_
_geom_angle_atom_site_label_1
_geom_angle_atom_site_label_2
_geom_angle_atom_site_label_3
_geom_angle
O51 Mn1 O11 105.83(14)
O51 Mn1 O1 151.24(12)
O11 Mn1 O1 82.37(13)
O51 Mn1 O40 100.94(12)
O11 Mn1 O40 91.19(15)
O1 Mn1 O40 106.48(12)
O51 Mn1 O13 81.07(12)
O11 Mn1 O13 156.90(13)
O1 Mn1 O13 81.81(11)
O40 Mn1 O13 109.41(12)
O51 Mn1 O4 74.75(12)
O11 Mn1 O4 83.13(15)
O1 Mn1 O4 79.08(12)
O40 Mn1 O4 171.52(13)
O13 Mn1 O4 77.43(11)
O51 Mn1 Mn4 46.18(9)
O11 Mn1 Mn4 123.16(13)
O1 Mn1 Mn4 106.05(9)
O40 Mn1 Mn4 135.11(9)
O13 Mn1 Mn4 47.03(8)
O4 Mn1 Mn4 46.24(8)
O51 Mn1 Mn2 126.97(9)
O11 Mn1 Mn2 124.46(11)
O1 Mn1 Mn2 43.25(9)
O40 Mn1 Mn2 94.25(9)
O13 Mn1 Mn2 46.07(8)
O4 Mn1 Mn2 94.16(9)
Mn4 Mn1 Mn2 88.80(3)
O12 S1 O11 115.3(3)
O12 S1 C6 108.4(3)
O11 S1 C6 108.9(3)
O12 S1 C32 108.0(3)
O11 S1 C32 109.4(3)
C6 S1 C32 106.4(3)
O41 P1 O42 106.51(19)
O41 P1 O40 112.26(18)
O42 P1 O40 109.08(18)
O41 P1 C121 109.7(2)
O42 P1 C121 108.3(2)
O40 P1 C121 110.8(2)
O41 P1 Mn13 58.50(13)
O42 P1 Mn13 48.33(12)
O40 P1 Mn13 120.88(13)
C121 P1 Mn13 127.65(18)
C1 O1 Mn2 130.1(3)
C1 O1 Mn1 133.1(3)
Mn2 O1 Mn1 93.24(12)
O1 C1 C6 122.6(5)
O1 C1 C2 122.9(5)
C6 C1 C2 114.4(5)
O48 Mn2 O42 80.40(12)
O48 Mn2 O1 166.75(12)
O42 Mn2 O1 86.38(12)
O48 Mn2 O5 97.24(13)
O42 Mn2 O5 100.05(12)
O1 Mn2 O5 84.18(13)
O48 Mn2 O2 95.01(12)
O42 Mn2 O2 171.09(12)
O1 Mn2 O2 98.21(12)
O5 Mn2 O2 88.05(12)
O48 Mn2 O13 96.92(12)
O42 Mn2 O13 92.61(12)
O1 Mn2 O13 84.44(12)
O5 Mn2 O13 162.38(12)
O2 Mn2 O13 80.30(12)
O48 Mn2 Mn1 129.88(9)
O42 Mn2 Mn1 68.49(9)
O1 Mn2 Mn1 43.52(9)
O5 Mn2 Mn1 125.48(9)
O2 Mn2 Mn1 109.77(9)
O13 Mn2 Mn1 48.79(8)
O48 Mn2 Mn3 75.20(9)
O42 Mn2 Mn3 125.48(9)
O1 Mn2 Mn3 113.82(9)
O5 Mn2 Mn3 130.60(9)
O2 Mn2 Mn3 45.64(8)
O13 Mn2 Mn3 44.63(8)
Mn1 Mn2 Mn3 91.68(3)
O6 S2 O5 116.8(2)
O6 S2 C2 106.8(3)
O5 S2 C2 109.4(3)
O6 S2 C16 107.5(2)
O5 S2 C16 109.3(2)
C2 S2 C16 106.6(3)
O44 P2 O43 111.30(18)
O44 P2 O45 110.96(18)
O43 P2 O45 109.66(18)
O44 P2 C125 108.5(2)
O43 P2 C125 107.7(2)
O45 P2 C125 108.5(2)
C11 O2 Mn2 131.2(3)
C11 O2 Mn3 134.5(3)
Mn2 O2 Mn3 91.31(11)
C1 C2 C3A 121.0(6)
C1 C2 C3B 116.2(8)
C3A C2 C3B 53.7(8)
C1 C2 S2 125.5(4)
C3A C2 S2 109.0(6)
C3B C2 S2 110.1(7)
O7 Mn3 O47 92.91(12)
O7 Mn3 O3 83.69(12)
O47 Mn3 O3 170.16(12)
O7 Mn3 O53 92.66(12)
O47 Mn3 O53 75.12(12)
O3 Mn3 O53 95.77(12)
O7 Mn3 O13 156.79(12)
O47 Mn3 O13 105.56(12)
O3 Mn3 O13 80.18(12)
O53 Mn3 O13 105.43(11)
O7 Mn3 O2 83.46(11)
O47 Mn3 O2 103.54(12)
O3 Mn3 O2 85.29(12)
O53 Mn3 O2 175.84(12)
O13 Mn3 O2 78.70(11)
O7 Mn3 Mn2 124.11(9)
O47 Mn3 Mn2 86.98(8)
O3 Mn3 Mn2 102.59(9)
O53 Mn3 Mn2 140.11(8)
O13 Mn3 Mn2 45.30(8)
O2 Mn3 Mn2 43.05(8)
O7 Mn3 Mn4 125.50(9)
O47 Mn3 Mn4 137.52(8)
O3 Mn3 Mn4 42.88(8)
O53 Mn3 Mn4 84.70(9)
O13 Mn3 Mn4 44.61(8)
O2 Mn3 Mn4 98.74(9)
Mn2 Mn3 Mn4 85.23(2)
O8 S3 O7 115.41(19)
O8 S3 C12 107.9(2)
O7 S3 C12 110.1(2)
O8 S3 C26 108.3(2)
O7 S3 C26 111.0(2)
C12 S3 C26 103.3(2)
O48 P3 O46 105.33(18)
O48 P3 O47 110.51(18)
O46 P3 O47 111.84(18)
O48 P3 C129 108.4(2)
O46 P3 C129 111.8(2)
O47 P3 C129 108.8(2)
O48 P3 Mn13 50.09(12)
O46 P3 Mn13 56.06(12)
O47 P3 Mn13 118.62(13)
C129 P3 Mn13 132.18(16)
C21 O3 Mn4 130.9(3)
C21 O3 Mn3 134.1(3)
Mn4 O3 Mn3 93.74(12)
C3B C3A C4A 97.8(12)
C3B C3A C2 67.5(9)
C4A C3A C2 120.6(9)
C3B C3A C4B 43.3(9)
C4A C3A C4B 54.6(9)
C2 C3A C4B 93.7(9)
O52 Mn4 O9 87.22(14)
O52 Mn4 O3 91.62(12)
O9 Mn4 O3 82.33(13)
O52 Mn4 O51 104.25(12)
O9 Mn4 O51 113.20(13)
O3 Mn4 O51 157.94(13)
O52 Mn4 O4 175.36(14)
O9 Mn4 O4 88.16(14)
O3 Mn4 O4 87.31(12)
O51 Mn4 O4 78.03(12)
O52 Mn4 O13 99.45(12)
O9 Mn4 O13 161.64(12)
O3 Mn4 O13 80.42(12)
O51 Mn4 O13 81.90(12)
O4 Mn4 O13 84.83(13)
O52 Mn4 Mn1 131.47(9)
O9 Mn4 Mn1 134.30(11)
O3 Mn4 Mn1 114.17(9)
O51 Mn4 Mn1 43.78(9)
O4 Mn4 Mn1 52.87(10)
O13 Mn4 Mn1 50.38(8)
O52 Mn4 Mn3 78.00(9)
O9 Mn4 Mn3 122.14(10)
O3 Mn4 Mn3 43.38(9)
O51 Mn4 Mn3 124.63(9)
O4 Mn4 Mn3 104.15(10)
O13 Mn4 Mn3 44.37(8)
Mn1 Mn4 Mn3 93.06(3)
O10 S4 O9 114.9(3)
O10 S4 C36 107.3(3)
O9 S4 C36 107.3(3)
O10 S4 C22 107.4(3)
O9 S4 C22 108.7(2)
C36 S4 C22 111.3(3)
O50 P4 O49 112.56(18)
O50 P4 O51 110.09(18)
O49 P4 O51 109.93(18)
O50 P4 C133 108.7(2)
O49 P4 C133 107.3(2)
O51 P4 C133 108.1(2)
C31 O4 Mn4 124.3(4)
C31 O4 Mn1 126.1(3)
Mn4 O4 Mn1 80.88(10)
C5A C4A C3A 117.1(9)
C5A C4A C7A 124.0(9)
C3A C4A C7A 118.8(9)
C5A C4A C4B 86.2(11)
C3A C4A C4B 81.6(10)
C7A C4A C4B 98.4(9)
O18 Mn5 O49 106.81(13)
O18 Mn5 O14 84.98(12)
O49 Mn5 O14 154.58(12)
O18 Mn5 O40 94.36(12)
O49 Mn5 O40 98.72(12)
O14 Mn5 O40 102.81(12)
O18 Mn5 O26 159.32(12)
O49 Mn5 O26 80.64(12)
O14 Mn5 O26 81.27(11)
O40 Mn5 O26 103.68(12)
O18 Mn5 O15 82.09(12)
O49 Mn5 O15 76.67(12)
O14 Mn5 O15 82.97(12)
O40 Mn5 O15 172.99(13)
O26 Mn5 O15 80.97(11)
O18 Mn5 Mn8 122.27(9)
O49 Mn5 Mn8 47.90(8)
O14 Mn5 Mn8 106.72(8)
O40 Mn5 Mn8 134.10(9)
O26 Mn5 Mn8 48.96(8)
O15 Mn5 Mn8 45.80(8)
O18 Mn5 Mn6 127.59(9)
O49 Mn5 Mn6 124.48(9)
O14 Mn5 Mn6 43.87(8)
O40 Mn5 Mn6 88.38(9)
O26 Mn5 Mn6 44.57(8)
O15 Mn5 Mn6 98.59(9)
Mn8 Mn5 Mn6 89.26(3)
O19 S5 O18 114.67(19)
O19 S5 C46 108.1(2)
O18 S5 C46 110.8(2)
O19 S5 C72 108.6(2)
O18 S5 C72 110.9(2)
C46 S5 C72 103.1(2)
O54 P5 O53 111.26(18)
O54 P5 O52 104.38(18)
O53 P5 O52 110.93(18)
O54 P5 C137 107.2(2)
O53 P5 C137 109.9(2)
O52 P5 C137 113.1(2)
O54 P5 Mn14 52.64(12)
O53 P5 Mn14 123.47(13)
O52 P5 Mn14 51.83(12)
C137 P5 Mn14 126.59(17)
S2 O5 Mn2 119.1(2)
C4A C5A C5B 96.2(11)
C4A C5A C6 121.6(9)
C5B C5A C6 68.1(9)
O41 Mn6 O24 97.96(12)
O41 Mn6 O17 176.06(13)
O24 Mn6 O17 85.39(12)
O41 Mn6 O43 103.93(12)
O24 Mn6 O43 112.11(13)
O17 Mn6 O43 76.55(12)
O41 Mn6 O14 90.16(12)
O24 Mn6 O14 83.37(12)
O17 Mn6 O14 88.17(12)
O43 Mn6 O14 156.84(12)
O41 Mn6 O26 93.69(12)
O24 Mn6 O26 160.05(12)
O17 Mn6 O26 82.52(11)
O43 Mn6 O26 80.39(12)
O14 Mn6 O26 80.44(12)
O41 Mn6 Mn7 126.86(9)
O24 Mn6 Mn7 131.00(9)
O17 Mn6 Mn7 50.84(8)
O43 Mn6 Mn7 45.07(8)
O14 Mn6 Mn7 111.80(9)
O26 Mn6 Mn7 47.68(8)
O41 Mn6 Mn5 73.61(10)
O24 Mn6 Mn5 124.62(9)
O17 Mn6 Mn5 102.79(9)
O43 Mn6 Mn5 123.14(9)
O14 Mn6 Mn5 43.22(8)
O26 Mn6 Mn5 44.28(8)
Mn7 Mn6 Mn5 90.02(3)
O25 S6 O24 114.9(2)
O25 S6 C62 107.3(2)
O24 S6 C62 108.5(2)
O25 S6 C76 106.5(2)
O24 S6 C76 109.1(2)
C62 S6 C76 110.5(2)
O57 P6 O55 106.77(17)
O57 P6 O56 112.32(18)
O55 P6 O56 109.59(18)
O57 P6 C141 108.4(2)
O55 P6 C141 108.50(19)
O56 P6 C141 111.07(19)
C1 C6 C5A 120.5(7)
C1 C6 C5B 116.7(8)
C5A C6 C5B 55.3(8)
C1 C6 S1 125.6(4)
C5A C6 S1 109.8(6)
C5B C6 S1 107.7(7)
O43 Mn7 O22 100.84(12)
O43 Mn7 O16 154.55(12)
O22 Mn7 O16 86.20(12)
O43 Mn7 O56 99.96(12)
O22 Mn7 O56 95.66(11)
O16 Mn7 O56 103.66(12)
O43 Mn7 O26 82.81(12)
O22 Mn7 O26 160.61(12)
O16 Mn7 O26 82.98(12)
O56 Mn7 O26 102.50(11)
O43 Mn7 O17 75.27(12)
O22 Mn7 O17 82.51(11)
O16 Mn7 O17 81.55(12)
O56 Mn7 O17 174.40(12)
O26 Mn7 O17 80.02(11)
O43 Mn7 Mn6 47.38(9)
O22 Mn7 Mn6 121.55(9)
O16 Mn7 Mn6 108.21(9)
O56 Mn7 Mn6 131.61(8)
O26 Mn7 Mn6 48.39(8)
O17 Mn7 Mn6 46.85(8)
O43 Mn7 Mn8 128.02(9)
O22 Mn7 Mn8 129.46(9)
O16 Mn7 Mn8 44.35(8)
O56 Mn7 Mn8 88.53(9)
O26 Mn7 Mn8 45.50(8)
O17 Mn7 Mn8 96.72(8)
Mn6 Mn7 Mn8 89.61(3)
O23 S7 O22 114.79(19)
O23 S7 C66 107.6(2)
O22 S7 C66 110.8(2)
O23 S7 C52 108.9(2)
O22 S7 C52 111.1(2)
C66 S7 C52 103.0(2)
S3 O7 Mn3 124.49(19)
C10 C7A C8 105.8(9)
C10 C7A C9 114.3(8)
C8 C7A C9 117.2(8)
C10 C7A C4A 107.9(9)
C8 C7A C4A 100.9(10)
C9 C7A C4A 109.7(8)
O57 Mn8 O15 173.36(13)
O57 Mn8 O20 101.80(12)
O15 Mn8 O20 84.49(12)
O57 Mn8 O49 97.03(12)
O15 Mn8 O49 78.05(12)
O20 Mn8 O49 117.04(12)
O57 Mn8 O16 90.78(12)
O15 Mn8 O16 92.22(12)
O20 Mn8 O16 81.72(12)
O49 Mn8 O16 157.37(12)
O57 Mn8 O26 91.61(12)
O15 Mn8 O26 83.08(12)
O20 Mn8 O26 157.63(12)
O49 Mn8 O26 78.33(11)
O16 Mn8 O26 80.26(11)
O57 Mn8 Mn5 123.76(9)
O15 Mn8 Mn5 49.60(8)
O20 Mn8 Mn5 130.64(9)
O49 Mn8 Mn5 45.92(8)
O16 Mn8 Mn5 112.69(8)
O26 Mn8 Mn5 47.87(8)
O57 Mn8 Mn7 73.42(9)
O15 Mn8 Mn7 105.04(9)
O20 Mn8 Mn7 122.93(9)
O49 Mn8 Mn7 120.00(9)
O16 Mn8 Mn7 42.59(8)
O26 Mn8 Mn7 44.20(8)
Mn5 Mn8 Mn7 90.21(3)
O21 S8 O20 115.8(2)
O21 S8 C42 107.2(2)
O20 S8 C42 108.9(2)
O21 S8 C56 107.1(2)
O20 S8 C56 109.8(2)
C42 S8 C56 107.9(2)
O45 Mn9 O31 105.64(12)
O45 Mn9 O28 153.65(13)
O31 Mn9 O28 82.69(12)
O45 Mn9 O56 101.94(12)
O31 Mn9 O56 91.94(12)
O28 Mn9 O56 102.71(12)
O45 Mn9 O39 84.25(11)
O31 Mn9 O39 158.47(12)
O28 Mn9 O39 80.59(11)
O56 Mn9 O39 104.88(11)
O45 Mn9 O27 74.69(12)
O31 Mn9 O27 84.24(12)
O28 Mn9 O27 81.51(12)
O56 Mn9 O27 173.94(12)
O39 Mn9 O27 79.98(11)
O45 Mn9 Mn10 46.65(8)
O31 Mn9 Mn10 125.56(10)
O28 Mn9 Mn10 108.05(9)
O56 Mn9 Mn10 133.43(8)
O39 Mn9 Mn10 49.15(8)
O27 Mn9 Mn10 47.46(8)
O45 Mn9 Mn12 128.43(9)
O31 Mn9 Mn12 124.14(9)
O28 Mn9 Mn12 42.85(8)
O56 Mn9 Mn12 89.84(8)
O39 Mn9 Mn12 44.39(8)
O27 Mn9 Mn12 96.19(8)
Mn10 Mn9 Mn12 89.66(3)
O32 S9 O31 115.7(2)
O32 S9 C82 108.4(2)
O31 S9 C82 110.0(2)
O32 S9 C96 108.2(2)
O31 S9 C96 110.3(2)
C82 S9 C96 103.5(2)
S4 O9 Mn4 118.8(2)
C7A C9 C7B 106.6(8)
O46 Mn10 O37 89.75(13)
O46 Mn10 O45 104.29(12)
O37 Mn10 O45 109.58(13)
O46 Mn10 O30 91.17(12)
O37 Mn10 O30 83.28(13)
O45 Mn10 O30 159.61(12)
O46 Mn10 O27 177.36(13)
O37 Mn10 O27 87.62(12)
O45 Mn10 O27 76.40(12)
O30 Mn10 O27 88.77(12)
O46 Mn10 O39 98.49(12)
O37 Mn10 O39 161.76(12)
O45 Mn10 O39 84.23(12)
O30 Mn10 O39 80.33(12)
O27 Mn10 O39 84.10(12)
O46 Mn10 Mn9 130.79(10)
O37 Mn10 Mn9 132.18(9)
O45 Mn10 Mn9 44.95(8)
O30 Mn10 Mn9 114.70(9)
O27 Mn10 Mn9 51.43(9)
O39 Mn10 Mn9 50.78(8)
O46 Mn10 Mn11 77.81(9)
O37 Mn10 Mn11 123.29(9)
O45 Mn10 Mn11 127.13(9)
O30 Mn10 Mn11 42.80(9)
O27 Mn10 Mn11 103.86(9)
O39 Mn10 Mn11 44.33(8)
Mn9 Mn10 Mn11 93.29(3)
O38 S10 O37 116.2(2)
O38 S10 C112 108.0(2)
O37 S10 C112 109.8(2)
O38 S10 C86 108.0(2)
O37 S10 C86 108.5(2)
C112 S10 C86 105.9(3)
O35 Mn11 O47 95.64(12)
O35 Mn11 O53 98.39(13)
O47 Mn11 O53 75.49(12)
O35 Mn11 O30 82.28(13)
O47 Mn11 O30 95.51(12)
O53 Mn11 O30 171.01(12)
O35 Mn11 O39 155.50(12)
O47 Mn11 O39 103.55(11)
O53 Mn11 O39 101.04(12)
O30 Mn11 O39 80.85(12)
O35 Mn11 O29 83.19(12)
O47 Mn11 O29 176.58(12)
O53 Mn11 O29 101.47(12)
O30 Mn11 O29 87.52(12)
O39 Mn11 O29 78.45(11)
O35 Mn11 Mn12 125.07(10)
O47 Mn11 Mn12 136.28(9)
O53 Mn11 Mn12 82.71(8)
O30 Mn11 Mn12 104.32(9)
O39 Mn11 Mn12 44.26(8)
O29 Mn11 Mn12 43.82(8)
O35 Mn11 Mn10 123.94(10)
O47 Mn11 Mn10 83.80(8)
O53 Mn11 Mn10 134.51(9)
O30 Mn11 Mn10 42.43(8)
O39 Mn11 Mn10 45.27(8)
O29 Mn11 Mn10 99.52(9)
Mn12 Mn11 Mn10 85.32(2)
O36 S11 O35 115.9(2)
O36 S11 C102 107.8(2)
O35 S11 C102 110.5(2)
O36 S11 C116 108.4(3)
O35 S11 C116 111.0(2)
C102 S11 C116 102.4(3)
S1 O11 Mn1 124.1(2)
O2 C11 C16 123.7(4)
O2 C11 C12 122.0(4)
C16 C11 C12 114.3(4)
O54 Mn12 O55 77.32(12)
O54 Mn12 O28 166.18(13)
O55 Mn12 O28 91.51(12)
O54 Mn12 O33 91.15(12)
O55 Mn12 O33 101.57(12)
O28 Mn12 O33 83.05(12)
O54 Mn12 O29 95.10(12)
O55 Mn12 O29 168.97(12)
O28 Mn12 O29 97.04(12)
O33 Mn12 O29 86.43(12)
O54 Mn12 O39 104.23(12)
O55 Mn12 O39 92.75(12)
O28 Mn12 O39 84.19(12)
O33 Mn12 O39 161.01(12)
O29 Mn12 O39 81.24(12)
O54 Mn12 Mn9 137.04(9)
O55 Mn12 Mn9 73.29(9)
O28 Mn12 Mn9 43.40(8)
O33 Mn12 Mn9 124.80(9)
O29 Mn12 Mn9 108.48(9)
O39 Mn12 Mn9 47.88(8)
O54 Mn12 Mn11 79.91(9)
O55 Mn12 Mn11 123.71(9)
O28 Mn12 Mn11 113.41(9)
O33 Mn12 Mn11 129.74(9)
O29 Mn12 Mn11 46.12(8)
O39 Mn12 Mn11 45.29(8)
Mn9 Mn12 Mn11 91.02(3)
O34 S12 O33 115.9(2)
O34 S12 C106 107.2(2)
O33 S12 C106 110.2(2)
O34 S12 C92 107.0(2)
O33 S12 C92 109.7(2)
C106 S12 C92 106.3(2)
C13 C12 C11 122.5(4)
C13 C12 S3 115.3(4)
C11 C12 S3 122.0(4)
O44 Mn13 O58 81.23(14)
O44 Mn13 O42 142.37(12)
O58 Mn13 O42 91.66(15)
O44 Mn13 O48 141.06(13)
O58 Mn13 O48 82.16(13)
O42 Mn13 O48 72.89(11)
O44 Mn13 O46 83.58(12)
O58 Mn13 O46 90.89(15)
O42 Mn13 O46 133.71(11)
O48 Mn13 O46 61.73(11)
O44 Mn13 O41 83.13(12)
O58 Mn13 O41 98.97(14)
O42 Mn13 O41 61.41(11)
O48 Mn13 O41 134.30(11)
O46 Mn13 O41 162.02(10)
O44 Mn13 Cl1 99.79(10)
O58 Mn13 Cl1 178.01(12)
O42 Mn13 Cl1 88.55(9)
O48 Mn13 Cl1 96.01(9)
O46 Mn13 Cl1 87.53(8)
O41 Mn13 Cl1 82.87(8)
O44 Mn13 P3 114.24(10)
O58 Mn13 P3 89.47(12)
O42 Mn13 P3 102.51(8)
O48 Mn13 P3 30.80(8)
O46 Mn13 P3 31.31(7)
O41 Mn13 P3 161.80(8)
Cl1 Mn13 P3 88.55(4)
O44 Mn13 P1 113.80(10)
O58 Mn13 P1 98.33(13)
O42 Mn13 P1 30.51(8)
O48 Mn13 P1 103.29(9)
O46 Mn13 P1 161.30(8)
O41 Mn13 P1 31.05(8)
Cl1 Mn13 P1 82.85(4)
P3 Mn13 P1 131.95(4)
Mn3 O13 Mn4 91.02(11)
Mn3 O13 Mn2 90.07(11)
Mn4 O13 Mn2 146.74(15)
Mn3 O13 Mn1 159.95(15)
Mn4 O13 Mn1 82.59(11)
Mn2 O13 Mn1 85.14(10)
C12 C13 C14 121.7(5)
C12 C13 H13 119.2
C14 C13 H13 119.2
O50 Mn14 O59 89.99(14)
O50 Mn14 O55 133.50(12)
O59 Mn14 O55 107.14(13)
O50 Mn14 O52 88.14(12)
O59 Mn14 O52 101.78(13)
O55 Mn14 O52 127.65(12)
O50 Mn14 O54 151.59(12)
O59 Mn14 O54 92.67(13)
O55 Mn14 O54 72.23(11)
O52 Mn14 O54 63.63(11)
O50 Mn14 P5 120.01(9)
O59 Mn14 P5 99.66(10)
O55 Mn14 P5 99.76(9)
O52 Mn14 P5 31.88(8)
O54 Mn14 P5 31.79(8)
C71 O14 Mn5 134.4(3)
C71 O14 Mn6 132.4(3)
Mn5 O14 Mn6 92.91(11)
C15 C14 C13 116.9(4)
C15 C14 C17 123.1(5)
C13 C14 C17 120.0(5)
C41 O15 Mn8 134.4(3)
C41 O15 Mn5 135.2(3)
Mn8 O15 Mn5 84.60(11)
C14 C15 C16 121.8(5)
C14 C15 H15 119.1
C16 C15 H15 119.1
C51 O16 Mn7 132.3(3)
C51 O16 Mn8 133.3(3)
Mn7 O16 Mn8 93.06(11)
C15 C16 C11 122.8(4)
C15 C16 S2 114.2(4)
C11 C16 S2 122.9(4)
C61 O17 Mn6 129.5(3)
C61 O17 Mn7 133.1(3)
Mn6 O17 Mn7 82.31(10)
C18 C17 C20 109.4(5)
C18 C17 C14 107.7(5)
C20 C17 C14 111.3(5)
C18 C17 C19 110.2(5)
C20 C17 C19 108.9(5)
C14 C17 C19 109.3(5)
S5 O18 Mn5 124.94(19)
C17 C18 H18A 109.5
C17 C18 H18B 109.5
H18A C18 H18B 109.5
C17 C18 H18C 109.5
H18A C18 H18C 109.5
H18B C18 H18C 109.5
C17 C19 H19A 109.5
C17 C19 H19B 109.5
H19A C19 H19B 109.5
C17 C19 H19C 109.5
H19A C19 H19C 109.5
H19B C19 H19C 109.5
S8 O20 Mn8 122.40(19)
C17 C20 H20A 109.5
C17 C20 H20B 109.5
H20A C20 H20B 109.5
C17 C20 H20C 109.5
H20A C20 H20C 109.5
H20B C20 H20C 109.5
O3 C21 C22 123.5(4)
O3 C21 C26 122.6(4)
C22 C21 C26 113.9(4)
S7 O22 Mn7 124.13(18)
C23 C22 C21 121.9(5)
C23 C22 S4 113.0(4)
C21 C22 S4 124.7(4)
C24 C23 C22 122.7(5)
C24 C23 H23 118.6
C22 C23 H23 118.6
S6 O24 Mn6 122.65(19)
C25 C24 C23 116.4(5)
C25 C24 C27 120.8(5)
C23 C24 C27 122.7(5)
C24 C25 C26 122.4(5)
C24 C25 H25 118.8
C26 C25 H25 118.8
Mn7 O26 Mn5 158.62(15)
Mn7 O26 Mn6 83.93(11)
Mn5 O26 Mn6 91.15(11)
Mn7 O26 Mn8 90.30(11)
Mn5 O26 Mn8 83.17(11)
Mn6 O26 Mn8 148.81(15)
C25 C26 C21 122.6(5)
C25 C26 S3 113.2(4)
C21 C26 S3 124.1(4)
C81 O27 Mn10 126.1(3)
C81 O27 Mn9 126.9(3)
Mn10 O27 Mn9 81.11(11)
C28 C27 C30 109.6(6)
C28 C27 C29 110.0(7)
C30 C27 C29 108.3(5)
C28 C27 C24 111.8(5)
C30 C27 C24 110.1(5)
C29 C27 C24 107.0(5)
C91 O28 Mn12 130.5(3)
C91 O28 Mn9 131.3(3)
Mn12 O28 Mn9 93.75(12)
C27 C28 H28A 109.5
C27 C28 H28B 109.5
H28A C28 H28B 109.5
C27 C28 H28C 109.5
H28A C28 H28C 109.5
H28B C28 H28C 109.5
C101 O29 Mn12 132.3(3)
C101 O29 Mn11 134.5(3)
Mn12 O29 Mn11 90.06(11)
C27 C29 H29A 109.5
C27 C29 H29B 109.5
H29A C29 H29B 109.5
C27 C29 H29C 109.5
H29A C29 H29C 109.5
H29B C29 H29C 109.5
C111 O30 Mn10 128.2(3)
C111 O30 Mn11 133.4(3)
Mn10 O30 Mn11 94.77(12)
C27 C30 H30A 109.5
C27 C30 H30B 109.5
H30A C30 H30B 109.5
C27 C30 H30C 109.5
H30A C30 H30C 109.5
H30B C30 H30C 109.5
S9 O31 Mn9 123.08(19)
O4 C31 C36 124.0(6)
O4 C31 C32 122.7(6)
C36 C31 C32 113.4(5)
C33 C32 C31 124.4(8)
C33 C32 S1 116.4(6)
C31 C32 S1 119.2(5)
S12 O33 Mn12 119.66(19)
C34 C33 C32 120.0(8)
C34 C33 H33 120.0
C32 C33 H33 120.0
C33 C34 C35 118.6(8)
C33 C34 C37 118.3(8)
C35 C34 C37 122.9(9)
S11 O35 Mn11 123.7(2)
C36 C35 C34 121.0(9)
C36 C35 H35 119.5
C34 C35 H35 119.5
C35 C36 C31 121.9(7)
C35 C36 S4 117.4(6)
C31 C36 S4 120.2(4)
S10 O37 Mn10 119.42(19)
C39 C37 C34 106.0(9)
C39 C37 C38 131.0(13)
C34 C37 C38 106.1(9)
C39 C37 C40 101.5(10)
C34 C37 C40 112.0(10)
C38 C37 C40 99.7(11)
Mn12 O39 Mn11 90.45(11)
Mn12 O39 Mn10 148.38(15)
Mn11 O39 Mn10 90.40(11)
Mn12 O39 Mn9 87.73(11)
Mn11 O39 Mn9 158.24(15)
Mn10 O39 Mn9 80.06(10)
P1 O40 Mn5 118.54(18)
P1 O40 Mn1 114.73(17)
Mn5 O40 Mn1 122.09(16)
P1 O41 Mn6 142.8(2)
P1 O41 Mn13 90.46(14)
Mn6 O41 Mn13 117.37(14)
O15 C41 C46 123.3(4)
O15 C41 C42 123.5(4)
C46 C41 C42 113.2(4)
P1 O42 Mn2 150.5(2)
P1 O42 Mn13 101.16(16)
Mn2 O42 Mn13 101.48(13)
C43 C42 C41 122.7(4)
C43 C42 S8 116.2(4)
C41 C42 S8 121.2(4)
P2 O43 Mn7 143.04(19)
P2 O43 Mn6 126.23(18)
Mn7 O43 Mn6 87.56(12)
C42 C43 C44 122.8(5)
C42 C43 H43 118.6
C44 C43 H43 118.6
P2 O44 Mn13 130.6(2)
C43 C44 C45 115.9(5)
C43 C44 C47 123.8(5)
C45 C44 C47 120.3(5)
P2 O45 Mn9 140.8(2)
P2 O45 Mn10 127.53(18)
Mn9 O45 Mn10 88.40(11)
C46 C45 C44 121.9(5)
C46 C45 H45 119.0
C44 C45 H45 119.0
P3 O46 Mn10 137.73(19)
P3 O46 Mn13 92.63(15)
Mn10 O46 Mn13 116.17(14)
C45 C46 C41 123.3(4)
C45 C46 S5 115.6(4)
C41 C46 S5 120.6(4)
P3 O47 Mn3 123.28(17)
P3 O47 Mn11 125.17(17)
Mn3 O47 Mn11 105.45(13)
C49 C47 C50 109.0(6)
C49 C47 C44 108.7(6)
C50 C47 C44 109.5(6)
C49 C47 C48 110.5(7)
C50 C47 C48 107.5(7)
C44 C47 C48 111.6(5)
P3 O48 Mn2 143.0(2)
P3 O48 Mn13 99.12(15)
Mn2 O48 Mn13 101.55(13)
C47 C48 H48A 109.5
C47 C48 H48B 109.5
H48A C48 H48B 109.5
C47 C48 H48C 109.5
H48A C48 H48C 109.5
H48B C48 H48C 109.5
P4 O49 Mn5 142.53(19)
P4 O49 Mn8 129.64(18)
Mn5 O49 Mn8 86.18(11)
C47 C49 H49A 109.5
C47 C49 H49B 109.5
H49A C49 H49B 109.5
C47 C49 H49C 109.5
H49A C49 H49C 109.5
H49B C49 H49C 109.5
P4 O50 Mn14 141.1(2)
C47 C50 H50A 109.5
C47 C50 H50B 109.5
H50A C50 H50B 109.5
C47 C50 H50C 109.5
H50A C50 H50C 109.5
H50B C50 H50C 109.5
P4 O51 Mn1 141.16(19)
P4 O51 Mn4 126.85(19)
Mn1 O51 Mn4 90.04(12)
O16 C51 C56 123.9(4)
O16 C51 C52 123.7(4)
C56 C51 C52 112.3(4)
P5 O52 Mn4 136.03(19)
P5 O52 Mn14 96.29(15)
Mn4 O52 Mn14 120.78(14)
C53 C52 C51 123.0(4)
C53 C52 S7 112.3(4)
C51 C52 S7 124.3(3)
P5 O53 Mn11 127.79(18)
P5 O53 Mn3 124.12(18)
Mn11 O53 Mn3 103.81(13)
C54 C53 C52 122.9(5)
C54 C53 H53 118.5
C52 C53 H53 118.5
P5 O54 Mn12 136.8(2)
P5 O54 Mn14 95.57(15)
Mn12 O54 Mn14 102.97(13)
C53 C54 C55 116.0(4)
C53 C54 C57 120.6(4)
C55 C54 C57 123.4(5)
P6 O55 Mn12 141.22(19)
P6 O55 Mn14 110.31(17)
Mn12 O55 Mn14 106.38(13)
C54 C55 C56 122.1(5)
C54 C55 H55 118.9
C56 C55 H55 118.9
P6 O56 Mn9 120.58(17)
P6 O56 Mn7 117.32(17)
Mn9 O56 Mn7 119.49(14)
C55 C56 C51 123.5(4)
C55 C56 S8 112.6(4)
C51 C56 S8 123.8(3)
P6 O57 Mn8 144.0(2)
C59 C57 C60 109.3(5)
C59 C57 C54 109.3(5)
C60 C57 C54 111.7(4)
C59 C57 C58 109.0(5)
C60 C57 C58 109.0(5)
C54 C57 C58 108.5(5)
C57 C58 H58A 109.5
C57 C58 H58B 109.5
H58A C58 H58B 109.5
C57 C58 H58C 109.5
H58A C58 H58C 109.5
H58B C58 H58C 109.5
C145 O59 Mn14 121.7(3)
C57 C59 H59A 109.5
C57 C59 H59B 109.5
H59A C59 H59B 109.5
C57 C59 H59C 109.5
H59A C59 H59C 109.5
H59B C59 H59C 109.5
C57 C60 H60A 109.5
C57 C60 H60B 109.5
H60A C60 H60B 109.5
C57 C60 H60C 109.5
H60A C60 H60C 109.5
H60B C60 H60C 109.5
O17 C61 C62 123.9(4)
O17 C61 C66 122.4(4)
C62 C61 C66 113.7(4)
C63 C62 C61 122.1(4)
C63 C62 S6 117.5(4)
C61 C62 S6 120.5(3)
C64 C63 C62 122.1(4)
C64 C63 H63 118.9
C62 C63 H63 118.9
C65 C64 C63 116.2(4)
C65 C64 C67 120.3(4)
C63 C64 C67 123.5(4)
C66 C65 C64 122.3(4)
C66 C65 H65 118.9
C64 C65 H65 118.9
C65 C66 C61 123.3(4)
C65 C66 S7 115.9(4)
C61 C66 S7 120.0(3)
C68 C67 C64 109.2(5)
C68 C67 C70 109.2(5)
C64 C67 C70 112.1(4)
C68 C67 C69 109.1(5)
C64 C67 C69 109.1(4)
C70 C67 C69 108.0(5)
C67 C68 H68A 109.5
C67 C68 H68B 109.5
H68A C68 H68B 109.5
C67 C68 H68C 109.5
H68A C68 H68C 109.5
H68B C68 H68C 109.5
C67 C69 H69A 109.5
C67 C69 H69B 109.5
H69A C69 H69B 109.5
C67 C69 H69C 109.5
H69A C69 H69C 109.5
H69B C69 H69C 109.5
C67 C70 H70A 109.5
C67 C70 H70B 109.5
H70A C70 H70B 109.5
C67 C70 H70C 109.5
H70A C70 H70C 109.5
H70B C70 H70C 109.5
O14 C71 C76 123.8(4)
O14 C71 C72 122.8(4)
C76 C71 C72 113.4(4)
C73 C72 C71 122.8(5)
C73 C72 S5 113.2(4)
C71 C72 S5 123.6(4)
C74 C73 C72 122.3(5)
C74 C73 H73 118.9
C72 C73 H73 118.9
C73 C74 C75 116.4(4)
C73 C74 C77 119.4(5)
C75 C74 C77 124.1(5)
C74 C75 C76 122.8(5)
C74 C75 H75 118.6
C76 C75 H75 118.6
C75 C76 C71 122.2(5)
C75 C76 S6 113.5(4)
C71 C76 S6 124.2(4)
C78 C77 C80 108.8(5)
C78 C77 C79 110.0(5)
C80 C77 C79 108.7(5)
C78 C77 C74 109.2(4)
C80 C77 C74 111.1(5)
C79 C77 C74 108.9(4)
C77 C78 H78A 109.5
C77 C78 H78B 109.5
H78A C78 H78B 109.5
C77 C78 H78C 109.5
H78A C78 H78C 109.5
H78B C78 H78C 109.5
C77 C79 H79A 109.5
C77 C79 H79B 109.5
H79A C79 H79B 109.5
C77 C79 H79C 109.5
H79A C79 H79C 109.5
H79B C79 H79C 109.5
C77 C80 H80A 109.5
C77 C80 H80B 109.5
H80A C80 H80B 109.5
C77 C80 H80C 109.5
H80A C80 H80C 109.5
H80B C80 H80C 109.5
O27 C81 C82 123.5(5)
O27 C81 C86 123.1(5)
C82 C81 C86 113.4(4)
C83 C82 C81 124.1(5)
C83 C82 S9 116.5(4)
C81 C82 S9 119.3(4)
C82 C83 C84 121.2(5)
C82 C83 H83 119.4
C84 C83 H83 119.4
C83 C84 C85 116.7(5)
C83 C84 C87 122.6(5)
C85 C84 C87 120.7(5)
C86 C85 C84 122.3(5)
C86 C85 H85 118.9
C84 C85 H85 118.9
C85 C86 C81 122.5(5)
C85 C86 S10 117.1(4)
C81 C86 S10 120.5(4)
C89 C87 C90 109.6(7)
C89 C87 C88 112.4(9)
C90 C87 C88 105.7(7)
C89 C87 C84 109.1(6)
C90 C87 C84 111.0(5)
C88 C87 C84 109.0(6)
C87 C88 H88A 109.5
C87 C88 H88B 109.5
H88A C88 H88B 109.5
C87 C88 H88C 109.5
H88A C88 H88C 109.5
H88B C88 H88C 109.5
C87 C90 H90A 109.5
C87 C90 H90B 109.5
H90A C90 H90B 109.5
C87 C90 H90C 109.5
H90A C90 H90C 109.5
H90B C90 H90C 109.5
O28 C91 C96 123.6(4)
O28 C91 C92 123.7(4)
C96 C91 C92 112.7(4)
C93 C92 C91 123.0(5)
C93 C92 S12 112.4(4)
C91 C92 S12 124.6(4)
C94 C93 C92 122.2(5)
C94 C93 H93 118.9
C92 C93 H93 118.9
C95 C94 C93 116.2(5)
C95 C94 C97 121.6(5)
C93 C94 C97 122.2(5)
C94 C95 C96 123.0(5)
C94 C95 H95 118.5
C96 C95 H95 118.5
C95 C96 C91 122.6(5)
C95 C96 S9 112.8(4)
C91 C96 S9 124.5(4)
C100 C97 C98 115.2(8)
C100 C97 C99 109.6(7)
C98 C97 C99 103.2(7)
C100 C97 C94 109.9(5)
C98 C97 C94 111.1(6)
C99 C97 C94 107.5(6)
C97 C98 H98A 109.5
C97 C98 H98B 109.5
H98A C98 H98B 109.5
C97 C98 H98C 109.5
H98A C98 H98C 109.5
H98B C98 H98C 109.5
C97 C99 H99A 109.5
C97 C99 H99B 109.5
H99A C99 H99B 109.5
C97 C99 H99C 109.5
H99A C99 H99C 109.5
H99B C99 H99C 109.5
O29 C101 C106 123.9(4)
O29 C101 C102 122.5(4)
C106 C101 C102 113.5(4)
C103 C102 C101 122.7(5)
C103 C102 S11 116.2(4)
C101 C102 S11 120.4(4)
C102 C103 C104 122.7(5)
C102 C103 H103 118.6
C104 C103 H103 118.6
C103 C104 C105 116.2(5)
C103 C104 C107 121.2(5)
C105 C104 C107 122.6(5)
C104 C105 C106 122.1(5)
C104 C105 H105 119.0
C106 C105 H105 119.0
C105 C106 C101 122.8(5)
C105 C106 S12 115.4(4)
C101 C106 S12 121.5(4)
C109 C107 C110 110.9(6)
C109 C107 C104 108.5(5)
C110 C107 C104 111.7(5)
C109 C107 C108 110.9(7)
C110 C107 C108 106.4(6)
C104 C107 C108 108.5(6)
C107 C108 H10G 109.5
C107 C108 H10H 109.5
H10G C108 H10H 109.5
C107 C108 H10I 109.5
H10G C108 H10I 109.5
H10H C108 H10I 109.5
C107 C109 H10J 109.5
C107 C109 H10K 109.5
H10J C109 H10K 109.5
C107 C109 H10L 109.5
H10J C109 H10L 109.5
H10K C109 H10L 109.5
C107 C110 H11A 109.5
C107 C110 H11B 109.5
H11A C110 H11B 109.5
C107 C110 H11C 109.5
H11A C110 H11C 109.5
H11B C110 H11C 109.5
O30 C111 C116 123.1(5)
O30 C111 C112 123.9(5)
C116 C111 C112 113.0(5)
C113 C112 C111 122.5(5)
C113 C112 S10 111.9(5)
C111 C112 S10 125.5(4)
C114 C113 C112 122.8(6)
C114 C113 H113 118.6
C112 C113 H113 118.6
C113 C114 C115 115.6(7)
C113 C114 C117 118.0(8)
C115 C114 C117 126.0(8)
C114 C115 C116 123.0(7)
C114 C115 H115 118.5
C116 C115 H115 118.5
C115 C116 C111 122.1(6)
C115 C116 S11 113.3(5)
C111 C116 S11 124.5(4)
C146 C119 C117 55.6(10)
C117 C120 H12A 109.5
C117 C120 H12B 109.5
H12A C120 H12B 109.5
C117 C120 H12C 109.4
H12A C120 H12C 109.5
H12B C120 H12C 109.5
C122 C121 C124 109.8(4)
C122 C121 C123 108.8(4)
C124 C121 C123 110.0(5)
C122 C121 P1 109.9(3)
C124 C121 P1 110.3(4)
C123 C121 P1 108.1(3)
C121 C122 H12D 109.5
C121 C122 H12E 109.5
H12D C122 H12E 109.5
C121 C122 H12F 109.5
H12D C122 H12F 109.5
H12E C122 H12F 109.5
C121 C123 H12G 109.5
C121 C123 H12H 109.5
H12G C123 H12H 109.5
C121 C123 H12I 109.5
H12G C123 H12I 109.5
H12H C123 H12I 109.5
C121 C124 H12J 109.5
C121 C124 H12K 109.5
H12J C124 H12K 109.5
C121 C124 H12L 109.5
H12J C124 H12L 109.5
H12K C124 H12L 109.5
C126 C125 C127 110.1(4)
C126 C125 C128 108.8(4)
C127 C125 C128 110.8(4)
C126 C125 P2 108.6(3)
C127 C125 P2 109.8(3)
C128 C125 P2 108.7(3)
C125 C126 H12M 109.5
C125 C126 H12N 109.5
H12M C126 H12N 109.5
C125 C126 H12O 109.5
H12M C126 H12O 109.5
H12N C126 H12O 109.5
C125 C127 H12P 109.5
C125 C127 H12Q 109.5
H12P C127 H12Q 109.5
C125 C127 H12R 109.5
H12P C127 H12R 109.5
H12Q C127 H12R 109.5
C125 C128 H12S 109.5
C125 C128 H12T 109.5
H12S C128 H12T 109.5
C125 C128 H12U 109.5
H12S C128 H12U 109.5
H12T C128 H12U 109.5
C131 C129 C132 110.0(4)
C131 C129 C130 109.4(4)
C132 C129 C130 109.2(4)
C131 C129 P3 110.6(3)
C132 C129 P3 108.9(3)
C130 C129 P3 108.7(3)
C129 C130 H13A 109.5
C129 C130 H13B 109.5
H13A C130 H13B 109.5
C129 C130 H13C 109.5
H13A C130 H13C 109.5
H13B C130 H13C 109.5
C129 C131 H13D 109.5
C129 C131 H13E 109.5
H13D C131 H13E 109.5
C129 C131 H13F 109.5
H13D C131 H13F 109.5
H13E C131 H13F 109.5
C129 C132 H13G 109.5
C129 C132 H13H 109.5
H13G C132 H13H 109.5
C129 C132 H13I 109.5
H13G C132 H13I 109.5
H13H C132 H13I 109.5
C135 C133 C134 109.7(4)
C135 C133 C136 109.1(4)
C134 C133 C136 109.1(4)
C135 C133 P4 110.8(4)
C134 C133 P4 108.5(3)
C136 C133 P4 109.5(3)
C133 C134 H13J 109.5
C133 C134 H13K 109.5
H13J C134 H13K 109.5
C133 C134 H13L 109.5
H13J C134 H13L 109.5
H13K C134 H13L 109.5
C133 C135 H13M 109.5
C133 C135 H13N 109.5
H13M C135 H13N 109.5
C133 C135 H13O 109.5
H13M C135 H13O 109.5
H13N C135 H13O 109.5
C133 C136 H13P 109.5
C133 C136 H13Q 109.5
H13P C136 H13Q 109.5
C133 C136 H13R 109.5
H13P C136 H13R 109.5
H13Q C136 H13R 109.5
C140 C137 C138 109.2(4)
C140 C137 C139 109.1(4)
C138 C137 C139 109.2(4)
C140 C137 P5 112.5(3)
C138 C137 P5 108.0(3)
C139 C137 P5 108.6(3)
C137 C138 H13S 109.5
C137 C138 H13T 109.5
H13S C138 H13T 109.5
C137 C138 H13U 109.5
H13S C138 H13U 109.5
H13T C138 H13U 109.5
C137 C139 H13V 109.5
C137 C139 H13W 109.5
H13V C139 H13W 109.5
C137 C139 H13' 109.5
H13V C139 H13' 109.5
H13W C139 H13' 109.5
C137 C140 H14A 109.5
C137 C140 H14B 109.5
H14A C140 H14B 109.5
C137 C140 H14C 109.5
H14A C140 H14C 109.5
H14B C140 H14C 109.5
C142 C141 C144 109.6(4)
C142 C141 C143 109.5(4)
C144 C141 C143 109.4(4)
C142 C141 P6 109.6(3)
C144 C141 P6 111.8(3)
C143 C141 P6 106.9(3)
C141 C142 H14D 109.5
C141 C142 H14E 109.5
H14D C142 H14E 109.5
C141 C142 H14F 109.5
H14D C142 H14F 109.5
H14E C142 H14F 109.5
C141 C143 H14G 109.5
C141 C143 H14H 109.5
H14G C143 H14H 109.5
C141 C143 H14I 109.5
H14G C143 H14I 109.5
H14H C143 H14I 109.5
C141 C144 H14J 109.5
C141 C144 H14K 109.5
H14J C144 H14K 109.5
C141 C144 H14L 109.5
H14J C144 H14L 109.5
H14K C144 H14L 109.5
O59 C145 H14M 109.5
O59 C145 H14N 109.5
H14M C145 H14N 109.5
O59 C145 H14O 109.5
H14M C145 H14O 109.5
H14N C145 H14O 109.5
C146 C117 C120 121.0(12)
C146 C117 C119 56.6(11)
C120 C117 C119 93.1(12)
C146 C117 C114 113.5(12)
C120 C117 C114 109.8(10)
C119 C117 C114 82.3(11)
C146 C117 C118 101.2(12)
C120 C117 C118 102.5(11)
C119 C117 C118 157.6(14)
C114 C117 C118 106.8(10)
C3A C3B C4B 93.9(14)
C3A C3B C2 58.8(9)
C4B C3B C2 119.7(13)
C4B C7B C9 88.7(12)
C5A C5B C4B 92.6(14)
C5A C5B C6 56.6(9)
C4B C5B C6 115.9(14)
C3B C4B C5B 117.0(14)
C3B C4B C7B 116.8(14)
C5B C4B C7B 120.4(16)
C3B C4B C4A 86.5(15)
C5B C4B C4A 85.0(13)
C7B C4B C4A 121.9(12)
C3B C4B C3A 42.8(11)
C5B C4B C3A 106.3(13)
C7B C4B C3A 130.6(12)
C4A C4B C3A 43.8(7)
C117 C146 C119 67.8(9)

loop_
_geom_bond_atom_site_label_1
_geom_bond_atom_site_label_2
_geom_bond_distance
Mn1 O51 2.087(3)
Mn1 O11 2.121(4)
Mn1 O1 2.140(3)
Mn1 O40 2.188(3)
Mn1 O13 2.343(3)
Mn1 O4 2.436(4)
Mn1 Mn4 3.0163(10)
Mn1 Mn2 3.1031(10)
Cl1 Mn13 2.6108(14)
S1 O12 1.434(5)
S1 O11 1.449(4)
S1 C6 1.757(7)
S1 C32 1.758(8)
P1 O41 1.522(3)
P1 O42 1.527(3)
P1 O40 1.544(4)
P1 C121 1.821(5)
P1 Mn13 2.9516(14)
O1 C1 1.290(6)
O1 Mn2 2.129(3)
C1 C6 1.405(8)
C1 C2 1.441(8)
Mn2 O48 2.065(3)
Mn2 O42 2.109(3)
Mn2 O5 2.132(3)
Mn2 O2 2.155(3)
Mn2 O13 2.243(3)
Mn2 Mn3 3.1554(10)
S2 O6 1.425(4)
S2 O5 1.453(3)
S2 C2 1.754(7)
S2 C16 1.762(5)
P2 O44 1.509(3)
P2 O43 1.536(3)
P2 O45 1.543(3)
P2 C125 1.825(5)
O2 C11 1.311(5)
O2 Mn3 2.257(3)
C2 C3A 1.456(11)
C2 C3B 1.574(19)
Mn3 O7 2.116(3)
Mn3 O47 2.167(3)
Mn3 O3 2.181(3)
Mn3 O53 2.202(3)
Mn3 O13 2.217(3)
Mn3 Mn4 3.1690(10)
S3 O8 1.436(3)
S3 O7 1.455(3)
S3 C12 1.756(5)
S3 C26 1.769(5)
P3 O48 1.527(3)
P3 O46 1.532(3)
P3 O47 1.539(3)
P3 C129 1.814(5)
P3 Mn13 2.9446(13)
O3 C21 1.312(5)
O3 Mn4 2.161(3)
C3A C3B 1.37(2)
C3A C4A 1.411(15)
C3A C4B 2.02(2)
Mn4 O52 2.103(3)
Mn4 O9 2.158(4)
Mn4 O51 2.176(3)
Mn4 O4 2.206(3)
Mn4 O13 2.226(3)
S4 O10 1.436(4)
S4 O9 1.466(4)
S4 C36 1.756(7)
S4 C22 1.768(5)
P4 O50 1.512(3)
P4 O49 1.529(3)
P4 O51 1.547(3)
P4 C133 1.821(5)
O4 C31 1.291(6)
C4A C5A 1.387(14)
C4A C7A 1.555(13)
C4A C4B 1.66(2)
Mn5 O18 2.112(3)
Mn5 O49 2.141(3)
Mn5 O14 2.181(3)
Mn5 O40 2.182(3)
Mn5 O26 2.221(3)
Mn5 O15 2.275(3)
Mn5 Mn8 2.9740(9)
Mn5 Mn6 3.1812(10)
S5 O19 1.436(3)
S5 O18 1.461(3)
S5 C46 1.771(5)
S5 C72 1.771(5)
P5 O54 1.532(3)
P5 O53 1.536(3)
P5 O52 1.538(3)
P5 C137 1.812(5)
P5 Mn14 2.8949(14)
C5A C5B 1.44(2)
C5A C6 1.466(12)
Mn6 O41 2.063(3)
Mn6 O24 2.126(3)
Mn6 O17 2.186(3)
Mn6 O43 2.187(3)
Mn6 O14 2.207(3)
Mn6 O26 2.233(3)
Mn6 Mn7 2.9696(9)
S6 O25 1.437(3)
S6 O24 1.462(3)
S6 C62 1.766(5)
S6 C76 1.768(5)
P6 O57 1.511(3)
P6 O55 1.542(3)
P6 O56 1.550(3)
P6 C141 1.817(4)
C6 C5B 1.629(19)
Mn7 O43 2.104(3)
Mn7 O22 2.109(3)
Mn7 O16 2.147(3)
Mn7 O56 2.195(3)
Mn7 O26 2.208(3)
Mn7 O17 2.323(3)
Mn7 Mn8 3.1670(10)
S7 O23 1.438(3)
S7 O22 1.454(3)
S7 C66 1.767(5)
S7 C52 1.768(5)
C7A C10 1.521(9)
C7A C8 1.524(9)
C7A C9 1.550(8)
Mn8 O57 2.034(3)
Mn8 O15 2.142(3)
Mn8 O20 2.160(3)
Mn8 O49 2.211(3)
Mn8 O16 2.217(3)
Mn8 O26 2.259(3)
S8 O21 1.433(3)
S8 O20 1.461(3)
S8 C42 1.775(5)
S8 C56 1.778(5)
Mn9 O45 2.097(3)
Mn9 O31 2.130(3)
Mn9 O28 2.165(3)
Mn9 O56 2.167(3)
Mn9 O39 2.334(3)
Mn9 O27 2.348(3)
Mn9 Mn10 2.9669(10)
Mn9 Mn12 3.1439(10)
S9 O32 1.434(3)
S9 O31 1.458(3)
S9 C82 1.754(5)
S9 C96 1.769(5)
C9 C7B 1.86(2)
Mn10 O46 2.053(3)
Mn10 O37 2.152(3)
Mn10 O45 2.158(3)
Mn10 O30 2.171(3)
Mn10 O27 2.213(3)
Mn10 O39 2.279(3)
Mn10 Mn11 3.2070(10)
S10 O38 1.434(4)
S10 O37 1.453(3)
S10 C112 1.755(5)
S10 C86 1.756(5)
Mn11 O35 2.138(3)
Mn11 O47 2.169(3)
Mn11 O53 2.182(3)
Mn11 O30 2.187(3)
Mn11 O39 2.241(3)
Mn11 O29 2.273(3)
Mn11 Mn12 3.1533(10)
S11 O36 1.429(4)
S11 O35 1.459(4)
S11 C102 1.756(5)
S11 C116 1.771(6)
C11 C16 1.411(7)
C11 C12 1.425(7)
Mn12 O54 2.070(3)
Mn12 O55 2.140(3)
Mn12 O28 2.143(3)
Mn12 O33 2.152(3)
Mn12 O29 2.184(3)
Mn12 O39 2.201(3)
S12 O34 1.434(3)
S12 O33 1.457(3)
S12 C106 1.755(5)
S12 C92 1.769(5)
C12 C13 1.392(6)
Mn13 O44 2.043(3)
Mn13 O58 2.192(4)
Mn13 O42 2.247(3)
Mn13 O48 2.287(3)
Mn13 O46 2.445(3)
Mn13 O41 2.517(3)
C13 C14 1.399(7)
C13 H13 0.9500
Mn14 O50 2.016(3)
Mn14 O59 2.122(4)
Mn14 O55 2.146(3)
Mn14 O52 2.290(3)
Mn14 O54 2.312(3)
O14 C71 1.308(5)
C14 C15 1.385(7)
C14 C17 1.533(7)
O15 C41 1.290(5)
C15 C16 1.398(7)
C15 H15 0.9500
O16 C51 1.305(5)
O17 C61 1.300(5)
C17 C18 1.518(9)
C17 C20 1.531(8)
C17 C19 1.543(8)
C18 H18A 0.9800
C18 H18B 0.9800
C18 H18C 0.9800
C19 H19A 0.9800
C19 H19B 0.9800
C19 H19C 0.9800
C20 H20A 0.9800
C20 H20B 0.9800
C20 H20C 0.9800
C21 C22 1.422(7)
C21 C26 1.424(7)
C22 C23 1.402(7)
C23 C24 1.384(8)
C23 H23 0.9500
C24 C25 1.378(8)
C24 C27 1.540(7)
C25 C26 1.396(6)
C25 H25 0.9500
O27 C81 1.300(6)
C27 C28 1.522(10)
C27 C30 1.538(9)
C27 C29 1.539(10)
O28 C91 1.299(5)
C28 H28A 0.9800
C28 H28B 0.9800
C28 H28C 0.9800
O29 C101 1.309(5)
C29 H29A 0.9800
C29 H29B 0.9800
C29 H29C 0.9800
O30 C111 1.291(6)
C30 H30A 0.9800
C30 H30B 0.9800
C30 H30C 0.9800
C31 C36 1.414(9)
C31 C32 1.426(9)
C32 C33 1.380(9)
C33 C34 1.353(12)
C33 H33 0.9500
C34 C35 1.412(12)
C34 C37 1.563(14)
C35 C36 1.389(9)
C35 H35 0.9500
C37 C39 1.495(9)
C37 C38 1.583(15)
C37 C40 1.593(17)
C41 C46 1.422(6)
C41 C42 1.424(6)
C42 C43 1.374(7)
C43 C44 1.392(7)
C43 H43 0.9500
C44 C45 1.393(7)
C44 C47 1.538(8)
C45 C46 1.379(7)
C45 H45 0.9500
C47 C49 1.506(12)
C47 C50 1.534(11)
C47 C48 1.539(9)
C48 H48A 0.9800
C48 H48B 0.9800
C48 H48C 0.9800
C49 H49A 0.9800
C49 H49B 0.9800
C49 H49C 0.9800
C50 H50A 0.9800
C50 H50B 0.9800
C50 H50C 0.9800
C51 C56 1.412(7)
C51 C52 1.438(6)
C52 C53 1.390(6)
C53 C54 1.376(7)
C53 H53 0.9500
C54 C55 1.383(7)
C54 C57 1.539(7)
C55 C56 1.405(6)
C55 H55 0.9500
C57 C59 1.501(8)
C57 C60 1.522(9)
C57 C58 1.556(8)
C58 H58A 0.9800
C58 H58B 0.9800
C58 H58C 0.9800
O59 C145 1.444(7)
C59 H59A 0.9800
C59 H59B 0.9800
C59 H59C 0.9800
C60 H60A 0.9800
C60 H60B 0.9800
C60 H60C 0.9800
C61 C62 1.420(7)
C61 C66 1.422(6)
C62 C63 1.406(6)
C63 C64 1.393(7)
C63 H63 0.9500
C64 C65 1.391(7)
C64 C67 1.540(6)
C65 C66 1.377(6)
C65 H65 0.9500
C67 C68 1.537(9)
C67 C70 1.541(7)
C67 C69 1.543(8)
C68 H68A 0.9800
C68 H68B 0.9800
C68 H68C 0.9800
C69 H69A 0.9800
C69 H69B 0.9800
C69 H69C 0.9800
C70 H70A 0.9800
C70 H70B 0.9800
C70 H70C 0.9800
C71 C76 1.427(7)
C71 C72 1.430(7)
C72 C73 1.394(7)
C73 C74 1.380(7)
C73 H73 0.9500
C74 C75 1.388(7)
C74 C77 1.543(7)
C75 C76 1.392(7)
C75 H75 0.9500
C77 C78 1.532(8)
C77 C80 1.533(8)
C77 C79 1.536(8)
C78 H78A 0.9800
C78 H78B 0.9800
C78 H78C 0.9800
C79 H79A 0.9800
C79 H79B 0.9800
C79 H79C 0.9800
C80 H80A 0.9800
C80 H80B 0.9800
C80 H80C 0.9800
C81 C82 1.417(7)
C81 C86 1.425(7)
C82 C83 1.386(7)
C83 C84 1.389(8)
C83 H83 0.9500
C84 C85 1.399(8)
C84 C87 1.546(8)
C85 C86 1.387(7)
C85 H85 0.9500
C87 C89 1.485(12)
C87 C90 1.500(9)
C87 C88 1.536(11)
C88 H88A 0.9800
C88 H88B 0.9800
C88 H88C 0.9800
C90 H90A 0.9800
C90 H90B 0.9800
C90 H90C 0.9800
C91 C96 1.424(7)
C91 C92 1.428(7)
C92 C93 1.395(7)
C93 C94 1.383(7)
C93 H93 0.9500
C94 C95 1.373(8)
C94 C97 1.563(7)
C95 C96 1.394(7)
C95 H95 0.9500
C97 C100 1.457(11)
C97 C98 1.510(11)
C97 C99 1.540(11)
C98 H98A 0.9800
C98 H98B 0.9800
C98 H98C 0.9800
C99 H99A 0.9800
C99 H99B 0.9800
C99 H99C 0.9800
C101 C106 1.422(7)
C101 C102 1.433(7)
C102 C103 1.380(7)
C103 C104 1.391(8)
C103 H103 0.9500
C104 C105 1.391(8)
C104 C107 1.543(7)
C105 C106 1.398(7)
C105 H105 0.9500
C107 C109 1.510(10)
C107 C110 1.520(10)
C107 C108 1.544(11)
C108 H10G 0.9800
C108 H10H 0.9800
C108 H10I 0.9800
C109 H10J 0.9800
C109 H10K 0.9800
C109 H10L 0.9800
C110 H11A 0.9800
C110 H11B 0.9800
C110 H11C 0.9800
C111 C116 1.416(7)
C111 C112 1.441(7)
C112 C113 1.381(8)
C113 C114 1.380(10)
C113 H113 0.9500
C114 C115 1.383(11)
C114 C117 1.594(15)
C115 C116 1.399(9)
C115 H115 0.9500
C118 C117 1.77(2)
C119 C146 1.39(2)
C119 C117 1.544(10)
C120 C117 1.493(15)
C120 H12A 0.9800
C120 H12B 0.9800
C120 H12C 0.9800
C121 C122 1.536(7)
C121 C124 1.538(7)
C121 C123 1.539(8)
C122 H12D 0.9800
C122 H12E 0.9800
C122 H12F 0.9800
C123 H12G 0.9800
C123 H12H 0.9800
C123 H12I 0.9800
C124 H12J 0.9800
C124 H12K 0.9800
C124 H12L 0.9800
C125 C126 1.523(7)
C125 C127 1.527(7)
C125 C128 1.532(7)
C126 H12M 0.9800
C126 H12N 0.9800
C126 H12O 0.9800
C127 H12P 0.9800
C127 H12Q 0.9800
C127 H12R 0.9800
C128 H12S 0.9800
C128 H12T 0.9800
C128 H12U 0.9800
C129 C131 1.522(7)
C129 C132 1.530(7)
C129 C130 1.533(7)
C130 H13A 0.9800
C130 H13B 0.9800
C130 H13C 0.9800
C131 H13D 0.9800
C131 H13E 0.9800
C131 H13F 0.9800
C132 H13G 0.9800
C132 H13H 0.9800
C132 H13I 0.9800
C133 C135 1.526(7)
C133 C134 1.530(7)
C133 C136 1.544(7)
C134 H13J 0.9800
C134 H13K 0.9800
C134 H13L 0.9800
C135 H13M 0.9800
C135 H13N 0.9800
C135 H13O 0.9800
C136 H13P 0.9800
C136 H13Q 0.9800
C136 H13R 0.9800
C137 C140 1.531(6)
C137 C138 1.534(7)
C137 C139 1.548(7)
C138 H13S 0.9800
C138 H13T 0.9800
C138 H13U 0.9800
C139 H13V 0.9800
C139 H13W 0.9800
C139 H13' 0.9800
C140 H14A 0.9800
C140 H14B 0.9800
C140 H14C 0.9800
C141 C142 1.523(6)
C141 C144 1.531(7)
C141 C143 1.540(7)
C142 H14D 0.9800
C142 H14E 0.9800
C142 H14F 0.9800
C143 H14G 0.9800
C143 H14H 0.9800
C143 H14I 0.9800
C144 H14J 0.9800
C144 H14K 0.9800
C144 H14L 0.9800
C145 H14M 0.9800
C145 H14N 0.9800
C145 H14O 0.9800
C117 C146 1.376(18)
C3B C4B 1.39(2)
C7B C4B 1.60(2)
C5B C4B 1.45(2)

loop_
_platon_squeeze_void_nr
_platon_squeeze_void_average_x
_platon_squeeze_void_average_y
_platon_squeeze_void_average_z
_platon_squeeze_void_volume
_platon_squeeze_void_count_electrons
1 -0.004 0.250 0.058 1697.9 54.8
2 0.004 0.750 0.061 1698.1 54.3
3 0.758 0.577 0.139 14.2 0.7
4 0.010 0.990 0.182 7.1 0.0
5 0.990 0.490 0.318 7.1 -0.2
6 0.241 0.077 0.361 14.2 1.0
7 0.758 0.923 0.639 14.1 0.7
8 0.010 0.510 0.682 7.1 0.1
9 0.990 0.010 0.818 7.1 -0.1
10 0.241 0.423 0.861 14.2 1.1
